data_7717205
loop_
_publ_author_name
'Paik, Somnath'
'Ray, Manabendra'

_publ_section_title
;
 A single H-bond triggers the formation of a cleft around
 Et<sub>3</sub>NH<sup>+</sup> through bond rearrangement and rotations of
 arms in both Co(III) and Fe(III) complexes.
;
_journal_issue 43
_journal_name_full 'Dalton transactions (Cambridge, England : 2003)'
_journal_page_first 17448
_journal_page_last 17451
_journal_paper_doi 10.1039/d4dt02515f
_journal_volume 53
_journal_year 2024
_chemical_absolute_configuration syn
_chemical_compound_source Synthesis
_chemical_formula_moiety 'C38 H36 Fe N4 O8, C6 H16 N, C6 H13 N, Cl O4'
_chemical_formula_sum 'C50 H65 Cl Fe N6 O12'
_chemical_formula_weight 1033.38
_space_group_crystal_system monoclinic
_space_group_IT_number 4
_space_group_name_Hall 'P 2yb'
_space_group_name_H-M_alt 'P 1 21 1'
_atom_sites_solution_hydrogens geom
_audit_creation_method SHELXL-2018/3
_audit_update_record
;
2024-04-27 deposited with the CCDC.	2024-10-09 downloaded from the CCDC.
;
_cell_angle_alpha 90
_cell_angle_beta 93.402(3)
_cell_angle_gamma 90
_cell_formula_units_Z 4
_cell_length_a 9.7580(10)
_cell_length_b 19.6919(19)
_cell_length_c 27.323(3)
_cell_measurement_reflns_used 9854
_cell_measurement_temperature 293(2)
_cell_measurement_theta_max 26.14
_cell_measurement_theta_min 2.20
_cell_volume 5241.0(9)
_computing_cell_refinement 'Bruker SAINT'
_computing_data_collection 'Bruker APEX2'
_computing_data_reduction 'Bruker SAINT'
_computing_molecular_graphics 'Bruker SHELXTL'
_computing_publication_material 'Bruker SHELXTL'
_computing_structure_refinement 'SHELXL-2018/3 (Sheldrick, 2018)'
_computing_structure_solution 'SHELXT 2018/2 (Sheldrick, 2018)'
_diffrn_ambient_temperature 293(2)
_diffrn_measured_fraction_theta_full 0.998
_diffrn_measured_fraction_theta_max 0.998
_diffrn_measurement_device_type 'Bruker APEX-II CCD'
_diffrn_measurement_method '\f and \w scans'
_diffrn_radiation_probe x-ray
_diffrn_radiation_type MoK\a
_diffrn_radiation_wavelength 0.71073
_diffrn_reflns_av_R_equivalents 0.0876
_diffrn_reflns_av_unetI/netI 0.0848
_diffrn_reflns_Laue_measured_fraction_full 0.998
_diffrn_reflns_Laue_measured_fraction_max 0.998
_diffrn_reflns_limit_h_max 11
_diffrn_reflns_limit_h_min -11
_diffrn_reflns_limit_k_max 23
_diffrn_reflns_limit_k_min -23
_diffrn_reflns_limit_l_max 32
_diffrn_reflns_limit_l_min -32
_diffrn_reflns_number 110437
_diffrn_reflns_point_group_measured_fraction_full 0.994
_diffrn_reflns_point_group_measured_fraction_max 0.994
_diffrn_reflns_theta_full 25.000
_diffrn_reflns_theta_max 25.000
_diffrn_reflns_theta_min 2.068
_exptl_absorpt_coefficient_mu 0.404
_exptl_absorpt_correction_type none
_exptl_crystal_colour Red
_exptl_crystal_density_diffrn 1.310
_exptl_crystal_description Block
_exptl_crystal_F_000 2184
_exptl_crystal_recrystallization_method ' Methanol DMF Slow evaporation'
_exptl_crystal_size_max 0.140
_exptl_crystal_size_mid 0.110
_exptl_crystal_size_min 0.090
_exptl_transmission_factor_max 0.7453
_exptl_transmission_factor_min 0.5760
_refine_diff_density_max 0.334
_refine_diff_density_min -0.309
_refine_diff_density_rms 0.055
_refine_ls_abs_structure_details
;
 Flack x determined using 3970 quotients [(I+)-(I-)]/[(I+)+(I-)]
 (Parsons, Flack and Wagner, Acta Cryst. B69 (2013) 249-259).
;
_refine_ls_abs_structure_Flack 0.124(7)
_refine_ls_extinction_method none
_refine_ls_goodness_of_fit_ref 1.176
_refine_ls_hydrogen_treatment constr
_refine_ls_matrix_type full
_refine_ls_number_parameters 1275
_refine_ls_number_reflns 18351
_refine_ls_number_restraints 1
_refine_ls_restrained_S_all 1.176
_refine_ls_R_factor_all 0.1530
_refine_ls_R_factor_gt 0.0904
_refine_ls_shift/su_max 0.000
_refine_ls_shift/su_mean 0.000
_refine_ls_structure_factor_coef Fsqd
_refine_ls_weighting_details 'w=1/[\s^2^(Fo^2^)+(0.0142P)^2^+8.8023P] where P=(Fo^2^+2Fc^2^)/3'
_refine_ls_weighting_scheme calc
_refine_ls_wR_factor_gt 0.1350
_refine_ls_wR_factor_ref 0.1585
_reflns_Friedel_coverage 0.930
_reflns_Friedel_fraction_full 0.990
_reflns_Friedel_fraction_max 0.990
_reflns_number_gt 11787
_reflns_number_total 18351
_reflns_threshold_expression 'I > 2\s(I)'
_cod_data_source_file d4dt02515f2.cif
_cod_data_source_block Complex_5
_cod_depositor_comments 'Adding full bibliography for 7717202--7717205.cif.'
_cod_original_cell_volume 5240.9(9)
_cod_original_sg_symbol_H-M 'P 21'
_cod_database_code 7717205
_shelx_shelxl_version_number 2018/3
_shelx_space_group_comment
;
The symmetry employed for this shelxl refinement is uniquely defined
by the following loop, which should always be used as a source of
symmetry information in preference to the above space-group names.
They are only intended as comments.
;
_shelx_estimated_absorpt_t_min 0.946
_shelx_estimated_absorpt_t_max 0.965

loop_
_space_group_symop_operation_xyz
'x, y, z'
'-x, y+1/2, -z'

loop_
_atom_site_label
_atom_site_type_symbol
_atom_site_fract_x
_atom_site_fract_y
_atom_site_fract_z
_atom_site_U_iso_or_equiv
_atom_site_adp_type
_atom_site_occupancy
_atom_site_site_symmetry_order
_atom_site_calc_flag
_atom_site_refinement_flags_posn
_atom_site_refinement_flags_adp
_atom_site_refinement_flags_occupancy
_atom_site_disorder_assembly
_atom_site_disorder_group
Fe1 Fe 0.19591(14) 0.22591(7) 0.17415(5) 0.0494(4) Uani 1 1 d . . . . .
Fe2 Fe 0.67884(15) 0.80744(8) 0.32524(5) 0.0530(4) Uani 1 1 d . . . . .
Cl2 Cl 0.4805(4) 0.51486(18) 0.10175(13) 0.0833(9) Uani 1 1 d . . . . .
Cl1 Cl 0.0082(4) 0.5110(2) 0.39346(16) 0.1006(11) Uani 1 1 d . . . . .
O1B O 0.3518(7) 0.1829(3) 0.1462(2) 0.0548(18) Uani 1 1 d . . . . .
O1A O 0.3077(7) 0.2567(3) 0.2291(2) 0.0577(19) Uani 1 1 d . . . . .
O1F O 0.7610(7) 0.7910(3) 0.2654(2) 0.0604(19) Uani 1 1 d . . . . .
O2F O 0.5681(7) 0.8451(4) 0.3800(2) 0.0602(19) Uani 1 1 d . . . . .
O2B O 0.0410(7) 0.2907(4) 0.1911(2) 0.0563(18) Uani 1 1 d . . . . .
O1E O 0.8474(7) 0.8428(4) 0.3564(2) 0.0593(19) Uani 1 1 d . . . . .
O4B O -0.0097(8) 0.4008(4) 0.1967(3) 0.072(2) Uani 1 1 d . . . . .
O3E O 0.9157(9) 0.9467(4) 0.4139(3) 0.081(2) Uani 1 1 d . . . . .
O2A O 0.0627(7) 0.1742(4) 0.1269(2) 0.0601(19) Uani 1 1 d . . . . .
N1F N 0.5853(8) 0.8982(4) 0.2930(3) 0.050(2) Uani 1 1 d . . . . .
H1F H 0.495728 0.884848 0.277916 0.060 Uiso 1 1 calc R U . . .
O3B O 0.3929(9) 0.0651(4) 0.1013(3) 0.086(3) Uani 1 1 d . . . . .
N1B N 0.2056(7) 0.3060(4) 0.1206(3) 0.0478(19) Uani 1 1 d . . . . .
H1B H 0.136985 0.295554 0.093969 0.057 Uiso 1 1 calc R U . . .
N1A N 0.1058(8) 0.1512(4) 0.2210(3) 0.050(2) Uani 1 1 d . . . . .
H1A H 0.021999 0.171215 0.232825 0.060 Uiso 1 1 calc R U . . .
O4A O -0.0340(11) 0.0749(5) 0.1111(3) 0.107(3) Uani 1 1 d . . . . .
N1E N 0.7066(8) 0.7144(4) 0.3661(3) 0.053(2) Uani 1 1 d . . . . .
H1E H 0.645168 0.715602 0.393156 0.063 Uiso 1 1 calc R U . . .
O3A O 0.3459(9) 0.3683(5) 0.2831(3) 0.095(3) Uani 1 1 d . . . . .
O2E O 0.5137(7) 0.7479(4) 0.3014(3) 0.063(2) Uani 1 1 d . . . . .
N2A N -0.3888(13) 0.1314(7) 0.2069(6) 0.105(4) Uani 1 1 d . . . . .
H2A H -0.464399 0.144494 0.192093 0.126 Uiso 1 1 calc R U . . .
N1X N 0.4432(10) 0.8538(5) 0.4896(3) 0.067(3) Uani 1 1 d . . . . .
H1X H 0.450660 0.882240 0.460444 0.081 Uiso 1 1 calc R U . . .
C1E C 0.8828(10) 0.8300(5) 0.4037(4) 0.055(3) Uani 1 1 d . . . . .
C18B C 0.0565(10) 0.3533(6) 0.1801(4) 0.051(3) Uani 1 1 d . . . . .
C6F C 0.6730(10) 0.8783(6) 0.2118(3) 0.055(3) Uani 1 1 d . . . . .
O4E O 0.4590(9) 0.6411(4) 0.2806(3) 0.082(2) Uani 1 1 d . . . . .
C10A C -0.1791(13) 0.0860(6) 0.2186(5) 0.071(3) Uani 1 1 d . . . . .
C1B C 0.3693(10) 0.1838(5) 0.0984(4) 0.052(3) Uani 1 1 d . . . . .
O4F O 0.4830(9) 0.9370(4) 0.4138(3) 0.081(2) Uani 1 1 d . . . . .
C10E C 0.5279(14) 0.5954(5) 0.3978(4) 0.065(3) Uani 1 1 d . . . . .
O3F O 0.7792(11) 0.7046(5) 0.1924(3) 0.108(3) Uani 1 1 d . . . . .
N2B N -0.2376(12) 0.4150(6) 0.0537(5) 0.096(4) Uani 1 1 d . . . . .
H2B H -0.323930 0.423792 0.053594 0.115 Uiso 1 1 calc R U . . .
C11F C 0.2491(11) 0.9394(5) 0.2647(4) 0.057(3) Uani 1 1 d . . . . .
C2E C 0.9178(11) 0.8832(6) 0.4354(4) 0.061(3) Uani 1 1 d . . . . .
C6B C 0.3665(10) 0.2439(5) 0.0715(4) 0.056(3) Uani 1 1 d . . . . .
C11B C -0.0330(14) 0.3786(6) 0.0318(4) 0.068(3) Uani 1 1 d . . . . .
C1F C 0.7195(9) 0.8111(6) 0.2205(4) 0.054(3) Uani 1 1 d . . . . .
C9E C 0.6322(12) 0.5910(5) 0.3603(4) 0.068(3) Uani 1 1 d . . . . .
H9EA H 0.602128 0.557116 0.336219 0.082 Uiso 1 1 calc R U . . .
H9EB H 0.717698 0.575099 0.376204 0.082 Uiso 1 1 calc R U . . .
N4X N 0.8889(13) 0.1092(6) 0.0217(4) 0.095(3) Uani 1 1 d . . . . .
H4X H 0.911529 0.100878 0.056635 0.114 Uiso 1 1 calc R U . . .
C17A C -0.2866(17) 0.0978(7) 0.1854(6) 0.091(4) Uani 1 1 d . . . . .
H17A H -0.289525 0.084726 0.152615 0.109 Uiso 1 1 calc R U . . .
C16B C -0.1750(16) 0.3809(7) 0.0183(5) 0.084(4) Uani 1 1 d . . . . .
C3X C 0.5827(13) 0.8541(7) 0.5156(5) 0.092(4) Uani 1 1 d . . . . .
H3XA H 0.649266 0.836190 0.493990 0.111 Uiso 1 1 calc R U . . .
H3XB H 0.582279 0.824916 0.544183 0.111 Uiso 1 1 calc R U . . .
O6X O 0.4708(10) 0.4696(5) 0.0601(4) 0.111(3) Uani 1 1 d . . . . .
C11E C 0.5554(16) 0.6017(6) 0.4493(5) 0.080(4) Uani 1 1 d . . . . .
C6E C 0.8846(11) 0.7637(6) 0.4220(4) 0.063(3) Uani 1 1 d . . . . .
C9B C 0.1150(12) 0.4257(5) 0.1071(4) 0.067(3) Uani 1 1 d . . . . .
H9BA H 0.104163 0.467823 0.124923 0.081 Uiso 1 1 calc R U . . .
H9BB H 0.187149 0.432736 0.084723 0.081 Uiso 1 1 calc R U . . .
C9F C 0.4420(12) 0.9971(5) 0.3195(4) 0.065(3) Uani 1 1 d . . . . .
H9FA H 0.436644 1.029587 0.345976 0.078 Uiso 1 1 calc R U . . .
H9FB H 0.464166 1.022091 0.290349 0.078 Uiso 1 1 calc R U . . .
C8B C 0.1620(11) 0.3707(5) 0.1438(4) 0.057(3) Uani 1 1 d . . . . .
H8B H 0.242468 0.388627 0.162781 0.069 Uiso 1 1 calc R U . . .
C6A C 0.2224(10) 0.1965(6) 0.2957(4) 0.056(3) Uani 1 1 d . . . . .
C1A C 0.2731(10) 0.2548(6) 0.2748(4) 0.056(3) Uani 1 1 d . . . . .
C16F C 0.1207(12) 0.9097(6) 0.2737(5) 0.066(3) Uani 1 1 d . . . . .
C8F C 0.5590(11) 0.9467(5) 0.3327(3) 0.057(3) Uani 1 1 d . . . . .
H8F H 0.642891 0.973458 0.338929 0.069 Uiso 1 1 calc R U . . .
C7F C 0.6661(11) 0.9259(5) 0.2534(3) 0.057(3) Uani 1 1 d . . . . .
H7FA H 0.624816 0.968179 0.241682 0.068 Uiso 1 1 calc R U . . .
H7FB H 0.758476 0.935893 0.266480 0.068 Uiso 1 1 calc R U . . .
C2B C 0.3914(11) 0.1233(6) 0.0729(4) 0.065(3) Uani 1 1 d . . . . .
O1X O 0.0332(13) 0.5595(7) 0.4320(5) 0.158(5) Uani 1 1 d . . . . .
C12F C 0.2875(12) 0.9403(6) 0.2168(4) 0.069(3) Uani 1 1 d . . . . .
H12F H 0.370241 0.959936 0.209251 0.083 Uiso 1 1 calc R U . . .
C11A C -0.2211(12) 0.1120(6) 0.2634(6) 0.078(4) Uani 1 1 d . . . . .
C3B C 0.4082(12) 0.1239(7) 0.0232(4) 0.077(4) Uani 1 1 d . . . . .
H3B H 0.421050 0.083145 0.006880 0.092 Uiso 1 1 calc R U . . .
N2F N 0.1005(11) 0.9180(6) 0.3216(5) 0.087(3) Uani 1 1 d . . . . .
H2F H 0.028886 0.905158 0.335989 0.105 Uiso 1 1 calc R U . . .
C18F C 0.5347(11) 0.9075(6) 0.3798(4) 0.060(3) Uani 1 1 d . . . . .
C7B C 0.3417(10) 0.3088(6) 0.0986(4) 0.061(3) Uani 1 1 d . . . . .
H7BA H 0.413595 0.315274 0.124247 0.074 Uiso 1 1 calc R U . . .
H7BB H 0.343980 0.346961 0.076188 0.074 Uiso 1 1 calc R U . . .
N2X N 0.2201(12) 0.6699(6) 0.2322(4) 0.093(3) Uani 1 1 d . . . . .
H2X H 0.306512 0.661098 0.251237 0.111 Uiso 1 1 calc R U . . .
N2E N 0.3296(14) 0.5985(6) 0.4348(5) 0.104(4) Uani 1 1 d . . . . .
H2E H 0.242819 0.599141 0.438806 0.125 Uiso 1 1 calc R U . . .
N3X N 0.7635(11) 0.3721(6) 0.2464(4) 0.086(3) Uani 1 1 d . . . . .
H3X H 0.848717 0.377706 0.229580 0.103 Uiso 1 1 calc R U . . .
C16A C -0.3550(15) 0.1411(8) 0.2545(7) 0.089(4) Uani 1 1 d . . . . .
C8E C 0.6614(11) 0.6576(5) 0.3329(4) 0.057(3) Uani 1 1 d . . . . .
H8E H 0.734049 0.648871 0.310419 0.068 Uiso 1 1 calc R U . . .
C7A C 0.1981(10) 0.1357(5) 0.2645(4) 0.058(3) Uani 1 1 d . . . . .
H7AA H 0.157648 0.100181 0.283567 0.070 Uiso 1 1 calc R U . . .
H7AB H 0.285175 0.119164 0.253953 0.070 Uiso 1 1 calc R U . . .
C17E C 0.3874(15) 0.5924(6) 0.3905(5) 0.085(4) Uani 1 1 d . . . . .
H17E H 0.339230 0.587068 0.360348 0.102 Uiso 1 1 calc R U . . .
C2A C 0.2953(11) 0.3130(7) 0.3060(4) 0.071(3) Uani 1 1 d . . . . .
C13F C 0.2007(14) 0.9112(7) 0.1798(5) 0.085(4) Uani 1 1 d . . . . .
H13F H 0.227277 0.910988 0.147691 0.102 Uiso 1 1 calc R U . . .
C5E C 0.9210(12) 0.7527(7) 0.4712(4) 0.079(4) Uani 1 1 d . . . . .
H5E H 0.922609 0.708637 0.483358 0.095 Uiso 1 1 calc R U . . .
C3E C 0.9547(12) 0.8717(7) 0.4849(4) 0.076(4) Uani 1 1 d . . . . .
H3E H 0.978766 0.907566 0.505807 0.091 Uiso 1 1 calc R U . . .
C12B C 0.0506(15) 0.3473(7) -0.0008(5) 0.087(4) Uani 1 1 d . . . . .
H12B H 0.144365 0.344225 0.007200 0.105 Uiso 1 1 calc R U . . .
C17F C 0.2097(16) 0.9496(7) 0.3434(5) 0.082(4) Uani 1 1 d . . . . .
H17F H 0.219421 0.959930 0.376673 0.099 Uiso 1 1 calc R U . . .
C9A C -0.0498(13) 0.0495(6) 0.2119(4) 0.073(3) Uani 1 1 d . . . . .
H9AA H -0.069371 0.011438 0.190065 0.087 Uiso 1 1 calc R U . . .
H9AB H -0.016379 0.031234 0.243312 0.087 Uiso 1 1 calc R U . . .
C10F C 0.3046(12) 0.9644(5) 0.3103(4) 0.059(3) Uani 1 1 d . . . . .
C18E C 0.5337(12) 0.6843(7) 0.3026(4) 0.062(3) Uani 1 1 d . . . . .
C5A C 0.1956(13) 0.1934(8) 0.3457(4) 0.086(4) Uani 1 1 d . . . . .
H5A H 0.161897 0.153896 0.359256 0.104 Uiso 1 1 calc R U . . .
C2F C 0.7302(13) 0.7681(7) 0.1810(5) 0.072(3) Uani 1 1 d . . . . .
C5B C 0.3872(12) 0.2423(8) 0.0217(4) 0.088(4) Uani 1 1 d . . . . .
H5B H 0.388186 0.282641 0.004055 0.106 Uiso 1 1 calc R U . . .
C15B C -0.2303(17) 0.3534(8) -0.0268(6) 0.097(4) Uani 1 1 d . . . . .
H15B H -0.323846 0.354881 -0.035569 0.116 Uiso 1 1 calc R U . . .
C4X C 0.6245(15) 0.9253(8) 0.5315(5) 0.112(5) Uani 1 1 d . . . . .
H4XA H 0.603743 0.956397 0.504994 0.168 Uiso 1 1 calc R U . . .
H4XB H 0.721276 0.926289 0.540126 0.168 Uiso 1 1 calc R U . . .
H4XC H 0.574967 0.938291 0.559308 0.168 Uiso 1 1 calc R U . . .
O7X O 0.3941(16) 0.5677(7) 0.0947(5) 0.180(6) Uani 1 1 d . . . . .
C10B C -0.0147(12) 0.4117(6) 0.0779(4) 0.066(3) Uani 1 1 d . . . . .
C15F C 0.0361(13) 0.8819(7) 0.2361(7) 0.091(4) Uani 1 1 d . . . . .
H15F H -0.047849 0.862857 0.242867 0.109 Uiso 1 1 calc R U . . .
C7E C 0.8493(12) 0.7071(6) 0.3874(4) 0.073(3) Uani 1 1 d . . . . .
H7EA H 0.912583 0.707009 0.361361 0.087 Uiso 1 1 calc R U . . .
H7EB H 0.858653 0.664141 0.404698 0.087 Uiso 1 1 calc R U . . .
C4E C 0.9547(12) 0.8055(9) 0.5021(4) 0.089(4) Uani 1 1 d . . . . .
H4E H 0.977710 0.796913 0.535075 0.107 Uiso 1 1 calc R U . . .
C14E C 0.542(3) 0.6115(9) 0.5492(6) 0.132(7) Uani 1 1 d . . . . .
H14E H 0.540210 0.615518 0.583063 0.159 Uiso 1 1 calc R U . . .
C14F C 0.0755(15) 0.8827(7) 0.1905(6) 0.091(4) Uani 1 1 d . . . . .
H14F H 0.018885 0.864124 0.165376 0.109 Uiso 1 1 calc R U . . .
C17B C -0.1414(14) 0.4330(7) 0.0896(5) 0.084(4) Uani 1 1 d . . . . .
H17B H -0.159653 0.456531 0.118018 0.101 Uiso 1 1 calc R U . . .
C3F C 0.6946(15) 0.7900(8) 0.1333(4) 0.088(4) Uani 1 1 d . . . . .
H3F H 0.702202 0.760621 0.106935 0.105 Uiso 1 1 calc R U . . .
C13B C -0.002(2) 0.3207(8) -0.0446(6) 0.109(5) Uani 1 1 d . . . . .
H13B H 0.055704 0.300085 -0.066071 0.130 Uiso 1 1 calc R U . . .
C4A C 0.2199(16) 0.2495(10) 0.3738(5) 0.104(5) Uani 1 1 d . . . . .
H4A H 0.202329 0.247780 0.406866 0.125 Uiso 1 1 calc R U . . .
C1X C 0.3327(13) 0.8843(8) 0.5172(5) 0.097(4) Uani 1 1 d . . . . .
H1XA H 0.247374 0.881878 0.497131 0.116 Uiso 1 1 calc R U . . .
H1XB H 0.353623 0.931933 0.522741 0.116 Uiso 1 1 calc R U . . .
C18A C 0.0273(13) 0.1150(7) 0.1393(4) 0.069(3) Uani 1 1 d . . . . .
C8A C 0.0645(11) 0.0919(5) 0.1912(4) 0.056(3) Uani 1 1 d . . . . .
H8A H 0.145145 0.062490 0.189943 0.068 Uiso 1 1 calc R U . . .
C5F C 0.6353(12) 0.8989(7) 0.1640(4) 0.078(4) Uani 1 1 d . . . . .
H5F H 0.601250 0.942448 0.158432 0.093 Uiso 1 1 calc R U . . .
C4B C 0.4062(13) 0.1820(8) -0.0017(5) 0.088(4) Uani 1 1 d . . . . .
H4B H 0.417748 0.181506 -0.035236 0.106 Uiso 1 1 calc R U . . .
C19B C 0.3817(19) 0.0032(7) 0.0771(6) 0.132(6) Uani 1 1 d . . . . .
H19A H 0.300005 0.002907 0.055753 0.197 Uiso 1 1 calc R U . . .
H19B H 0.377009 -0.032721 0.100734 0.197 Uiso 1 1 calc R U . . .
H19C H 0.460407 -0.003453 0.058194 0.197 Uiso 1 1 calc R U . . .
C3A C 0.2696(14) 0.3085(9) 0.3550(5) 0.100(5) Uani 1 1 d . . . . .
H3A H 0.286110 0.345725 0.375461 0.120 Uiso 1 1 calc R U . . .
C16E C 0.4302(19) 0.6033(7) 0.4717(6) 0.092(4) Uani 1 1 d . . . . .
C6X C 0.2862(16) 0.7831(8) 0.4337(6) 0.121(6) Uani 1 1 d . . . . .
H6XA H 0.204756 0.772961 0.450287 0.182 Uiso 1 1 calc R U . . .
H6XB H 0.299481 0.749148 0.409201 0.182 Uiso 1 1 calc R U . . .
H6XC H 0.276720 0.826838 0.418256 0.182 Uiso 1 1 calc R U . . .
C12E C 0.6791(17) 0.6034(7) 0.4797(5) 0.096(4) Uani 1 1 d . . . . .
H12E H 0.764217 0.600547 0.466236 0.115 Uiso 1 1 calc R U . . .
C12A C -0.1651(14) 0.1143(7) 0.3120(6) 0.090(4) Uani 1 1 d . . . . .
H12A H -0.079512 0.094706 0.319116 0.108 Uiso 1 1 calc R U . . .
C4F C 0.6479(15) 0.8560(9) 0.1256(5) 0.097(4) Uani 1 1 d . . . . .
H4F H 0.624963 0.870924 0.093896 0.117 Uiso 1 1 calc R U . . .
C13E C 0.669(2) 0.6093(8) 0.5292(6) 0.118(6) Uani 1 1 d . . . . .
H13E H 0.748400 0.611836 0.549722 0.141 Uiso 1 1 calc R U . . .
O5X O 0.4460(17) 0.4807(8) 0.1424(5) 0.190(6) Uani 1 1 d . . . . .
O8X O 0.6142(12) 0.5364(7) 0.1091(6) 0.202(7) Uani 1 1 d . . . . .
C15E C 0.420(2) 0.6082(8) 0.5226(7) 0.112(6) Uani 1 1 d . . . . .
H15E H 0.335679 0.609052 0.536996 0.134 Uiso 1 1 calc R U . . .
C21X C 1.029(2) 0.1143(15) -0.0014(7) 0.197(12) Uani 1 1 d . . . . .
H21A H 1.074820 0.154877 0.011476 0.237 Uiso 1 1 calc R U . . .
H21B H 1.084145 0.075776 0.009987 0.237 Uiso 1 1 calc R U . . .
C15A C -0.4205(16) 0.1714(8) 0.2919(9) 0.110(6) Uani 1 1 d . . . . .
H15A H -0.506981 0.190313 0.285293 0.133 Uiso 1 1 calc R U . . .
C16X C 0.9151(19) 0.3232(10) 0.3114(6) 0.148(8) Uani 1 1 d . . . . .
H16A H 0.978406 0.360030 0.308028 0.222 Uiso 1 1 calc R U . . .
H16B H 0.947102 0.283945 0.294694 0.222 Uiso 1 1 calc R U . . .
H16C H 0.908550 0.312918 0.345521 0.222 Uiso 1 1 calc R U . . .
C12X C 0.3614(18) 0.7250(11) 0.1721(6) 0.147(7) Uani 1 1 d . . . . .
H12C H 0.364552 0.773627 0.169519 0.221 Uiso 1 1 calc R U . . .
H12D H 0.368353 0.705235 0.140264 0.221 Uiso 1 1 calc R U . . .
H12G H 0.436546 0.709661 0.193583 0.221 Uiso 1 1 calc R U . . .
C10X C 0.1648(16) 0.7302(10) 0.3088(6) 0.131(6) Uani 1 1 d . . . . .
H10A H 0.261238 0.740199 0.311132 0.197 Uiso 1 1 calc R U . . .
H10B H 0.145034 0.696476 0.332810 0.197 Uiso 1 1 calc R U . . .
H10C H 0.113801 0.770731 0.314713 0.197 Uiso 1 1 calc R U . . .
C19A C 0.355(2) 0.4295(8) 0.3095(8) 0.165(8) Uani 1 1 d . . . . .
H19D H 0.267635 0.440042 0.321843 0.248 Uiso 1 1 calc R U . . .
H19E H 0.382071 0.465409 0.288304 0.248 Uiso 1 1 calc R U . . .
H19F H 0.422437 0.424937 0.336427 0.248 Uiso 1 1 calc R U . . .
C14X C 0.6903(15) 0.3046(10) 0.1728(7) 0.129(6) Uani 1 1 d . . . . .
H14C H 0.628071 0.328957 0.150651 0.193 Uiso 1 1 calc R U . . .
H14D H 0.672299 0.256820 0.170040 0.193 Uiso 1 1 calc R U . . .
H14G H 0.783037 0.313616 0.164780 0.193 Uiso 1 1 calc R U . . .
C14B C -0.140(2) 0.3251(8) -0.0562(6) 0.111(5) Uani 1 1 d . . . . .
H14B H -0.173224 0.307508 -0.086175 0.133 Uiso 1 1 calc R U . . .
C14A C -0.362(2) 0.1743(9) 0.3385(8) 0.120(6) Uani 1 1 d . . . . .
H14A H -0.406776 0.195970 0.363189 0.144 Uiso 1 1 calc R U . . .
C5X C 0.4110(18) 0.7839(7) 0.4709(5) 0.105(5) Uani 1 1 d . . . . .
H5XA H 0.392494 0.754644 0.498341 0.126 Uiso 1 1 calc R U . . .
H5XB H 0.490272 0.765845 0.455526 0.126 Uiso 1 1 calc R U . . .
C19E C 0.9478(18) 1.0033(7) 0.4446(6) 0.129(6) Uani 1 1 d . . . . .
H19G H 0.875470 1.010250 0.466409 0.193 Uiso 1 1 calc R U . . .
H19H H 0.957405 1.043134 0.424820 0.193 Uiso 1 1 calc R U . . .
H19I H 1.032394 0.994910 0.463414 0.193 Uiso 1 1 calc R U . . .
C2X C 0.3118(18) 0.8517(11) 0.5651(5) 0.159(8) Uani 1 1 d . . . . .
H2XA H 0.283330 0.805489 0.559839 0.238 Uiso 1 1 calc R U . . .
H2XB H 0.242388 0.875911 0.581400 0.238 Uiso 1 1 calc R U . . .
H2XC H 0.396293 0.852636 0.584940 0.238 Uiso 1 1 calc R U . . .
C9X C 0.127(2) 0.7054(14) 0.2618(9) 0.214(14) Uani 1 1 d . . . . .
H9XA H 0.093449 0.744002 0.242623 0.256 Uiso 1 1 calc R U . . .
H9XB H 0.049423 0.675536 0.265273 0.256 Uiso 1 1 calc R U . . .
C22X C 1.030(3) 0.1163(13) -0.0499(9) 0.219(12) Uani 1 1 d . . . . .
H22A H 0.962233 0.085571 -0.063855 0.328 Uiso 1 1 calc R U . . .
H22B H 1.119111 0.103309 -0.059751 0.328 Uiso 1 1 calc R U . . .
H22C H 1.009574 0.161619 -0.061088 0.328 Uiso 1 1 calc R U . . .
C20X C 0.7612(17) 0.2069(8) 0.0614(6) 0.110(5) Uani 1 1 d . . . . .
C18X C 0.741(2) 0.4955(9) 0.2425(6) 0.149(8) Uani 1 1 d . . . . .
H18A H 0.787055 0.517745 0.270156 0.224 Uiso 1 1 calc R U . . .
H18B H 0.661057 0.520818 0.231858 0.224 Uiso 1 1 calc R U . . .
H18C H 0.802474 0.492939 0.216241 0.224 Uiso 1 1 calc R U . . .
C15X C 0.792(2) 0.3411(19) 0.2919(8) 0.29(2) Uani 1 1 d . . . . .
H15C H 0.752900 0.370725 0.315785 0.350 Uiso 1 1 calc R U . . .
H15D H 0.737129 0.299915 0.291264 0.350 Uiso 1 1 calc R U . . .
C13A C -0.2305(18) 0.1438(9) 0.3489(6) 0.114(5) Uani 1 1 d . . . . .
H13A H -0.190352 0.144079 0.380635 0.137 Uiso 1 1 calc R U . . .
C19F C 0.753(2) 0.6543(9) 0.1615(8) 0.178(9) Uani 1 1 d . . . . .
H19J H 0.760267 0.611947 0.178852 0.267 Uiso 1 1 calc R U . . .
H19K H 0.818124 0.655114 0.136505 0.267 Uiso 1 1 calc R U . . .
H19L H 0.661953 0.659236 0.146736 0.267 Uiso 1 1 calc R U . . .
C13X C 0.673(3) 0.3250(17) 0.2191(9) 0.242(17) Uani 1 1 d . . . . .
H13C H 0.670674 0.283989 0.238700 0.291 Uiso 1 1 calc R U . . .
H13D H 0.581574 0.344483 0.218865 0.291 Uiso 1 1 calc R U . . .
O3X O 0.1114(15) 0.4657(8) 0.3946(6) 0.213(8) Uani 1 1 d . . . . .
O4X O -0.0066(19) 0.5437(8) 0.3500(5) 0.207(7) Uani 1 1 d . . . . .
O2X O -0.1152(16) 0.4803(8) 0.4004(7) 0.207(7) Uani 1 1 d . . . . .
C19X C 0.816(3) 0.1780(14) 0.0201(9) 0.241(15) Uani 1 1 d . . . . .
H19M H 0.879701 0.210760 0.008037 0.289 Uiso 1 1 calc R U . . .
H19N H 0.740547 0.174453 -0.004697 0.289 Uiso 1 1 calc R U . . .
C24X C 0.7719(19) 0.0006(9) 0.0320(7) 0.148(7) Uani 1 1 d . . . . .
H24A H 0.832232 -0.003914 0.060912 0.222 Uiso 1 1 calc R U . . .
H24B H 0.782069 -0.038088 0.011211 0.222 Uiso 1 1 calc R U . . .
H24C H 0.678712 0.003410 0.041267 0.222 Uiso 1 1 calc R U . . .
C23X C 0.804(4) 0.0580(18) 0.0075(9) 0.34(3) Uani 1 1 d . . . . .
H23A H 0.838078 0.042105 -0.023114 0.403 Uiso 1 1 calc R U . . .
H23B H 0.716824 0.079640 -0.001049 0.403 Uiso 1 1 calc R U . . .
C17X C 0.706(3) 0.4353(12) 0.2548(14) 0.32(3) Uani 1 1 d . . . . .
H17C H 0.611990 0.431088 0.241965 0.383 Uiso 1 1 calc R U . . .
H17D H 0.702289 0.437520 0.290124 0.383 Uiso 1 1 calc R U . . .
C7X C 0.154(4) 0.6046(15) 0.2175(15) 0.263(19) Uani 1 1 d . . . . .
H7XA H 0.058849 0.608694 0.225933 0.316 Uiso 1 1 calc R U . . .
H7XB H 0.151838 0.603517 0.181986 0.316 Uiso 1 1 calc R U . . .
C8X C 0.190(4) 0.5487(15) 0.2308(11) 0.226(14) Uani 1 1 d . . . . .
C11X C 0.246(3) 0.707(2) 0.1898(11) 0.33(3) Uani 1 1 d . . . . .
H11A H 0.197727 0.682132 0.163309 0.399 Uiso 1 1 calc R U . . .
H11B H 0.195487 0.748941 0.192993 0.399 Uiso 1 1 calc R U . . .

loop_
_atom_site_aniso_label
_atom_site_aniso_U_11
_atom_site_aniso_U_22
_atom_site_aniso_U_33
_atom_site_aniso_U_23
_atom_site_aniso_U_13
_atom_site_aniso_U_12
Fe1 0.0517(9) 0.0524(9) 0.0442(8) 0.0036(7) 0.0034(6) 0.0038(8)
Fe2 0.0555(9) 0.0527(9) 0.0511(9) 0.0081(8) 0.0057(7) 0.0000(8)
Cl2 0.076(2) 0.083(2) 0.091(2) 0.007(2) -0.0021(18) -0.0032(19)
Cl1 0.090(3) 0.107(3) 0.104(3) 0.004(2) -0.002(2) 0.026(2)
O1B 0.059(5) 0.059(4) 0.046(4) 0.004(3) 0.005(3) 0.009(4)
O1A 0.062(5) 0.071(5) 0.041(4) 0.001(3) -0.001(3) -0.009(4)
O1F 0.066(5) 0.060(5) 0.055(4) 0.003(4) 0.000(4) 0.000(4)
O2F 0.066(5) 0.059(5) 0.056(4) 0.010(4) 0.009(4) 0.008(4)
O2B 0.055(4) 0.055(5) 0.060(4) 0.011(4) 0.012(3) 0.006(3)
O1E 0.061(5) 0.069(5) 0.047(4) 0.010(4) -0.002(3) -0.008(4)
O4B 0.077(5) 0.063(5) 0.077(5) -0.008(4) 0.022(4) 0.007(4)
O3E 0.100(7) 0.065(6) 0.076(5) -0.008(5) 0.003(5) -0.007(5)
O2A 0.061(5) 0.065(5) 0.053(4) 0.000(4) -0.008(3) -0.007(4)
N1F 0.051(5) 0.053(5) 0.046(5) 0.002(4) 0.003(4) -0.011(4)
O3B 0.115(7) 0.064(6) 0.078(6) -0.004(5) 0.005(5) 0.012(5)
N1B 0.044(5) 0.051(5) 0.047(4) 0.005(4) -0.001(4) 0.007(4)
N1A 0.056(6) 0.047(5) 0.047(5) 0.001(4) 0.000(4) 0.002(4)
O4A 0.157(9) 0.076(6) 0.083(6) -0.012(5) -0.043(6) -0.020(6)
N1E 0.047(5) 0.055(6) 0.058(5) 0.006(4) 0.009(4) 0.003(4)
O3A 0.104(7) 0.077(6) 0.103(7) -0.022(6) 0.004(5) -0.003(5)
O2E 0.062(5) 0.055(5) 0.071(5) 0.005(4) -0.003(4) -0.006(4)
N2A 0.068(9) 0.102(10) 0.142(13) 0.049(9) -0.016(9) -0.013(7)
N1X 0.083(8) 0.059(6) 0.060(6) 0.000(5) 0.009(5) 0.007(5)
C1E 0.043(6) 0.068(8) 0.054(7) -0.001(6) 0.010(5) -0.006(5)
C18B 0.042(6) 0.061(8) 0.051(6) 0.001(6) 0.004(5) 0.015(6)
C6F 0.054(7) 0.070(8) 0.041(6) 0.005(6) 0.008(5) -0.013(6)
O4E 0.086(6) 0.071(6) 0.086(6) -0.017(5) -0.008(5) -0.010(5)
C10A 0.059(8) 0.063(8) 0.090(10) 0.027(7) -0.008(8) -0.016(7)
C1B 0.046(6) 0.060(7) 0.051(7) -0.003(6) 0.009(5) 0.006(5)
O4F 0.126(7) 0.068(5) 0.049(4) -0.008(4) 0.015(5) 0.018(5)
C10E 0.089(10) 0.047(7) 0.062(8) 0.009(6) 0.017(7) -0.009(6)
O3F 0.152(9) 0.083(7) 0.086(7) -0.030(6) -0.013(6) 0.019(6)
N2B 0.072(8) 0.123(10) 0.091(8) 0.033(8) -0.002(7) 0.032(7)
C11F 0.062(7) 0.047(6) 0.065(8) 0.015(6) 0.014(6) 0.008(5)
C2E 0.057(7) 0.072(8) 0.055(7) -0.003(6) 0.012(6) -0.002(6)
C6B 0.043(6) 0.070(8) 0.057(7) 0.003(6) 0.014(5) 0.008(5)
C11B 0.085(10) 0.059(7) 0.061(8) 0.019(6) 0.008(7) 0.017(7)
C1F 0.042(6) 0.063(7) 0.057(7) 0.004(7) 0.006(5) -0.014(6)
C9E 0.093(9) 0.054(7) 0.057(7) -0.007(6) 0.003(6) 0.007(6)
N4X 0.128(10) 0.094(8) 0.063(7) 0.003(6) -0.001(7) -0.008(8)
C17A 0.091(11) 0.074(10) 0.107(11) 0.031(8) -0.009(10) -0.022(8)
C16B 0.101(12) 0.083(10) 0.067(9) 0.021(8) 0.004(9) 0.013(8)
C3X 0.073(10) 0.113(12) 0.091(10) 0.030(9) 0.002(8) 0.019(8)
O6X 0.107(8) 0.105(8) 0.121(8) -0.035(7) -0.001(6) -0.001(6)
C11E 0.118(12) 0.053(7) 0.070(9) 0.003(7) 0.026(9) -0.015(8)
C6E 0.056(7) 0.076(9) 0.056(7) 0.013(6) 0.003(6) -0.007(6)
C9B 0.080(9) 0.044(7) 0.079(8) 0.017(6) 0.013(7) -0.001(6)
C9F 0.093(9) 0.048(7) 0.055(7) -0.006(5) 0.012(6) 0.008(6)
C8B 0.054(7) 0.050(7) 0.068(7) -0.002(6) 0.007(6) 0.000(5)
C6A 0.051(7) 0.074(8) 0.041(6) 0.002(6) -0.001(5) 0.007(6)
C1A 0.050(7) 0.073(8) 0.046(6) -0.004(6) 0.002(5) 0.013(6)
C16F 0.056(8) 0.059(7) 0.083(9) 0.026(7) 0.022(7) 0.014(6)
C8F 0.073(8) 0.052(7) 0.048(6) 0.004(5) 0.002(5) -0.003(6)
C7F 0.055(7) 0.058(7) 0.058(7) 0.008(6) 0.007(5) -0.009(5)
C2B 0.065(8) 0.069(8) 0.060(8) 0.006(6) 0.000(6) 0.017(6)
O1X 0.155(11) 0.175(12) 0.145(10) -0.065(10) 0.003(8) 0.040(9)
C12F 0.067(8) 0.070(8) 0.073(8) 0.000(7) 0.014(7) -0.003(6)
C11A 0.052(8) 0.061(8) 0.121(13) 0.042(8) 0.007(8) -0.006(6)
C3B 0.090(10) 0.090(10) 0.052(8) -0.010(7) 0.014(6) 0.013(8)
N2F 0.058(7) 0.099(9) 0.108(10) 0.044(7) 0.031(7) 0.009(6)
C18F 0.068(8) 0.060(8) 0.051(7) -0.002(6) -0.006(6) 0.001(6)
C7B 0.050(6) 0.064(7) 0.071(7) 0.018(7) 0.015(5) 0.001(6)
N2X 0.099(9) 0.086(9) 0.092(8) 0.005(7) -0.005(7) -0.005(7)
N2E 0.111(10) 0.082(8) 0.124(11) 0.013(8) 0.054(9) -0.003(7)
N3X 0.085(8) 0.081(8) 0.093(8) 0.020(6) 0.023(6) 0.005(6)
C16A 0.057(10) 0.085(10) 0.126(14) 0.035(10) 0.021(10) -0.012(8)
C8E 0.061(7) 0.051(7) 0.058(7) -0.004(5) 0.009(6) -0.008(5)
C7A 0.051(7) 0.069(8) 0.054(7) 0.017(6) -0.001(5) 0.011(5)
C17E 0.094(11) 0.068(9) 0.095(10) -0.006(7) 0.019(8) -0.004(7)
C2A 0.064(8) 0.076(9) 0.074(8) -0.010(8) -0.001(6) 0.007(7)
C13F 0.078(10) 0.098(10) 0.079(9) -0.011(8) -0.001(8) 0.016(8)
C5E 0.086(9) 0.081(9) 0.067(8) 0.023(7) -0.005(7) -0.020(7)
C3E 0.078(9) 0.100(10) 0.049(7) 0.002(7) 0.007(6) -0.017(7)
C12B 0.102(11) 0.086(9) 0.074(9) 0.009(8) 0.008(8) 0.018(8)
C17F 0.092(11) 0.084(10) 0.074(9) 0.023(8) 0.029(8) 0.037(9)
C9A 0.086(9) 0.051(7) 0.080(8) 0.008(6) -0.014(7) -0.004(7)
C10F 0.064(8) 0.052(7) 0.061(7) 0.015(6) 0.005(6) 0.013(6)
C18E 0.057(8) 0.079(10) 0.051(7) -0.006(7) 0.013(6) -0.003(7)
C5A 0.088(10) 0.119(12) 0.052(8) 0.000(8) 0.004(7) 0.003(8)
C2F 0.078(9) 0.072(9) 0.065(8) -0.008(7) 0.004(7) -0.001(7)
C5B 0.084(9) 0.115(12) 0.070(8) 0.035(8) 0.036(7) 0.033(8)
C15B 0.102(12) 0.092(11) 0.093(11) 0.031(9) -0.023(10) 0.012(9)
C4X 0.112(12) 0.112(13) 0.109(11) 0.000(10) -0.017(9) -0.036(10)
O7X 0.237(15) 0.153(11) 0.144(11) -0.036(9) -0.044(10) 0.117(12)
C10B 0.061(8) 0.063(7) 0.074(8) 0.012(6) 0.012(7) 0.007(6)
C15F 0.047(8) 0.067(9) 0.157(15) 0.014(10) -0.002(10) 0.013(6)
C7E 0.069(8) 0.067(9) 0.083(8) 0.014(7) 0.004(7) 0.006(6)
C4E 0.083(9) 0.135(13) 0.048(7) 0.021(9) -0.008(6) -0.017(10)
C14E 0.23(3) 0.101(13) 0.074(12) -0.003(10) 0.043(15) -0.027(16)
C14F 0.070(10) 0.079(10) 0.123(13) -0.015(9) -0.008(9) 0.011(8)
C17B 0.073(9) 0.103(11) 0.076(9) 0.025(8) 0.005(8) 0.022(8)
C3F 0.122(12) 0.100(12) 0.043(7) -0.013(7) 0.012(7) -0.006(9)
C13B 0.138(15) 0.106(13) 0.085(11) 0.001(9) 0.027(10) 0.013(12)
C4A 0.113(12) 0.146(16) 0.054(9) 0.004(10) 0.015(8) 0.005(11)
C1X 0.082(9) 0.128(12) 0.081(9) -0.019(9) 0.012(8) 0.028(9)
C18A 0.080(9) 0.064(8) 0.062(8) -0.004(7) 0.002(7) 0.006(7)
C8A 0.059(7) 0.042(6) 0.068(7) 0.003(5) 0.001(6) 0.012(5)
C5F 0.096(10) 0.083(9) 0.057(8) 0.017(7) 0.024(7) 0.001(7)
C4B 0.089(10) 0.120(12) 0.058(8) 0.002(9) 0.024(7) 0.034(9)
C19B 0.20(2) 0.074(11) 0.118(13) -0.006(10) 0.024(12) -0.013(11)
C3A 0.103(11) 0.130(13) 0.066(9) -0.053(10) -0.001(8) 0.005(11)
C16E 0.117(14) 0.065(9) 0.099(12) 0.008(8) 0.031(11) -0.004(9)
C6X 0.125(14) 0.127(15) 0.111(12) -0.035(10) 0.006(10) -0.044(11)
C12E 0.138(14) 0.083(10) 0.067(9) 0.004(8) 0.016(9) -0.015(9)
C12A 0.070(9) 0.102(11) 0.100(11) 0.019(9) 0.019(9) 0.009(8)
C4F 0.116(12) 0.123(14) 0.054(8) 0.003(9) 0.012(8) 0.009(10)
C13E 0.165(17) 0.119(13) 0.071(11) 0.012(9) 0.018(11) 0.011(12)
O5X 0.251(17) 0.207(15) 0.113(9) 0.048(10) 0.010(10) -0.066(13)
O8X 0.095(9) 0.194(14) 0.316(19) -0.139(13) 0.013(10) -0.047(9)
C15E 0.162(18) 0.077(10) 0.103(14) -0.008(10) 0.064(12) -0.008(11)
C21X 0.18(2) 0.32(3) 0.092(14) 0.024(19) 0.046(15) 0.00(2)
C15A 0.075(11) 0.087(11) 0.172(18) 0.042(13) 0.027(13) -0.006(9)
C16X 0.160(18) 0.164(19) 0.118(13) 0.025(12) -0.002(12) 0.069(15)
C12X 0.136(15) 0.188(19) 0.120(13) 0.032(15) 0.033(11) 0.002(16)
C10X 0.121(13) 0.137(14) 0.142(14) 0.007(14) 0.057(11) 0.031(13)
C19A 0.185(19) 0.083(12) 0.23(2) -0.063(14) 0.057(16) -0.016(12)
C14X 0.081(11) 0.120(13) 0.181(18) -0.003(15) -0.028(11) -0.022(11)
C14B 0.152(17) 0.092(13) 0.086(11) 0.013(9) -0.006(12) 0.003(12)
C14A 0.105(15) 0.115(14) 0.146(17) 0.004(13) 0.064(13) -0.008(11)
C5X 0.155(15) 0.070(10) 0.094(10) 0.010(8) 0.034(11) 0.001(9)
C19E 0.185(18) 0.072(11) 0.129(14) -0.021(10) 0.001(12) -0.004(11)
C2X 0.156(17) 0.24(2) 0.090(12) -0.001(13) 0.061(11) 0.010(15)
C9X 0.18(2) 0.26(3) 0.20(2) -0.12(2) -0.067(19) 0.10(2)
C22X 0.26(3) 0.19(2) 0.21(3) -0.04(2) 0.11(2) -0.02(2)
C20X 0.118(13) 0.091(12) 0.122(13) -0.019(9) 0.015(10) 0.016(9)
C18X 0.22(2) 0.110(15) 0.120(14) 0.000(11) 0.038(14) 0.066(15)
C15X 0.15(2) 0.56(6) 0.17(2) 0.23(3) 0.015(16) 0.00(3)
C13A 0.097(13) 0.148(15) 0.101(12) 0.028(11) 0.030(10) -0.004(11)
C19F 0.24(3) 0.092(14) 0.19(2) -0.031(15) -0.049(18) 0.014(14)
C13X 0.20(2) 0.36(5) 0.17(2) -0.09(3) 0.04(2) -0.14(3)
O3X 0.179(13) 0.228(16) 0.225(15) -0.078(13) -0.052(11) 0.134(13)
O4X 0.30(2) 0.220(16) 0.100(9) 0.055(10) 0.028(11) 0.022(14)
O2X 0.134(13) 0.175(14) 0.32(2) 0.011(14) 0.044(13) -0.035(10)
C19X 0.29(3) 0.25(3) 0.19(2) 0.13(2) 0.05(2) 0.16(3)
C24X 0.142(16) 0.105(14) 0.19(2) -0.037(14) -0.044(14) -0.014(12)
C23X 0.50(6) 0.34(4) 0.15(2) 0.09(2) -0.17(3) -0.30(4)
C17X 0.30(4) 0.090(17) 0.60(7) 0.07(3) 0.31(4) 0.07(2)
C7X 0.26(4) 0.13(2) 0.39(5) -0.06(3) -0.05(3) 0.04(3)
C8X 0.31(4) 0.16(3) 0.20(3) 0.00(2) -0.02(3) -0.05(3)
C11X 0.16(2) 0.55(7) 0.28(3) 0.30(4) -0.03(2) -0.06(3)

loop_
_atom_type_symbol
_atom_type_description
_atom_type_scat_dispersion_real
_atom_type_scat_dispersion_imag
_atom_type_scat_source
C C 0.0033 0.0016 'International Tables Vol C Tables 4.2.6.8 and 6.1.1.4'
H H 0.0000 0.0000 'International Tables Vol C Tables 4.2.6.8 and 6.1.1.4'
Cl Cl 0.1484 0.1585 'International Tables Vol C Tables 4.2.6.8 and 6.1.1.4'
Fe Fe 0.3463 0.8444 'International Tables Vol C Tables 4.2.6.8 and 6.1.1.4'
N N 0.0061 0.0033 'International Tables Vol C Tables 4.2.6.8 and 6.1.1.4'
O O 0.0106 0.0060 'International Tables Vol C Tables 4.2.6.8 and 6.1.1.4'

loop_
_geom_angle_atom_site_label_1
_geom_angle_atom_site_label_2
_geom_angle_atom_site_label_3
_geom_angle
_geom_angle_site_symmetry_1
_geom_angle_site_symmetry_3
_geom_angle_publ_flag
O1A Fe1 O1B 91.3(3) . . ?
O1A Fe1 O2A 165.7(3) . . ?
O1B Fe1 O2A 91.0(3) . . ?
O1A Fe1 O2B 91.1(3) . . ?
O1B Fe1 O2B 165.3(3) . . ?
O2A Fe1 O2B 90.2(3) . . ?
O1A Fe1 N1B 104.9(3) . . ?
O1B Fe1 N1B 89.2(3) . . ?
O2A Fe1 N1B 89.3(3) . . ?
O2B Fe1 N1B 76.2(3) . . ?
O1A Fe1 N1A 89.1(3) . . ?
O1B Fe1 N1A 106.9(3) . . ?
O2A Fe1 N1A 76.7(3) . . ?
O2B Fe1 N1A 87.6(3) . . ?
N1B Fe1 N1A 158.6(3) . . ?
O1F Fe2 O1E 92.8(3) . . ?
O1F Fe2 O2F 165.5(3) . . ?
O1E Fe2 O2F 91.1(3) . . ?
O1F Fe2 O2E 89.6(3) . . ?
O1E Fe2 O2E 165.6(3) . . ?
O2F Fe2 O2E 90.0(3) . . ?
O1F Fe2 N1E 104.8(3) . . ?
O1E Fe2 N1E 90.0(3) . . ?
O2F Fe2 N1E 89.1(3) . . ?
O2E Fe2 N1E 75.7(3) . . ?
O1F Fe2 N1F 88.8(3) . . ?
O1E Fe2 N1F 102.0(3) . . ?
O2F Fe2 N1F 76.7(3) . . ?
O2E Fe2 N1F 92.2(3) . . ?
N1E Fe2 N1F 161.4(3) . . ?
O7X Cl2 O5X 108.4(10) . . ?
O7X Cl2 O8X 111.3(10) . . ?
O5X Cl2 O8X 108.2(10) . . ?
O7X Cl2 O6X 110.7(7) . . ?
O5X Cl2 O6X 109.3(8) . . ?
O8X Cl2 O6X 108.8(7) . . ?
O3X Cl1 O4X 112.2(11) . . ?
O3X Cl1 O2X 111.5(11) . . ?
O4X Cl1 O2X 106.4(11) . . ?
O3X Cl1 O1X 109.3(8) . . ?
O4X Cl1 O1X 109.4(10) . . ?
O2X Cl1 O1X 107.8(10) . . ?
C1B O1B Fe1 122.1(6) . . ?
C1A O1A Fe1 125.0(6) . . ?
C1F O1F Fe2 128.7(7) . . ?
C18F O2F Fe2 119.7(7) . . ?
C18B O2B Fe1 116.5(6) . . ?
C1E O1E Fe2 121.3(6) . . ?
C2E O3E C19E 117.5(10) . . ?
C18A O2A Fe1 117.5(7) . . ?
C8F N1F C7F 114.9(8) . . ?
C8F N1F Fe2 108.7(6) . . ?
C7F N1F Fe2 111.8(6) . . ?
C8F N1F H1F 107.0 . . ?
C7F N1F H1F 107.0 . . ?
Fe2 N1F H1F 107.0 . . ?
C2B O3B C19B 117.6(10) . . ?
C7B N1B C8B 114.9(8) . . ?
C7B N1B Fe1 112.1(6) . . ?
C8B N1B Fe1 108.0(5) . . ?
C7B N1B H1B 107.1 . . ?
C8B N1B H1B 107.1 . . ?
Fe1 N1B H1B 107.1 . . ?
C8A N1A C7A 114.7(8) . . ?
C8A N1A Fe1 108.7(6) . . ?
C7A N1A Fe1 111.4(6) . . ?
C8A N1A H1A 107.3 . . ?
C7A N1A H1A 107.3 . . ?
Fe1 N1A H1A 107.3 . . ?
C7E N1E C8E 113.8(8) . . ?
C7E N1E Fe2 111.8(6) . . ?
C8E N1E Fe2 107.4(6) . . ?
C7E N1E H1E 107.8 . . ?
C8E N1E H1E 107.8 . . ?
Fe2 N1E H1E 107.8 . . ?
C2A O3A C19A 117.6(12) . . ?
C18E O2E Fe2 115.9(8) . . ?
C16A N2A C17A 110.2(13) . . ?
C16A N2A H2A 124.9 . . ?
C17A N2A H2A 124.9 . . ?
C1X N1X C5X 113.8(11) . . ?
C1X N1X C3X 115.2(10) . . ?
C5X N1X C3X 109.4(11) . . ?
C1X N1X H1X 105.9 . . ?
C5X N1X H1X 105.9 . . ?
C3X N1X H1X 105.9 . . ?
O1E C1E C2E 119.9(10) . . ?
O1E C1E C6E 121.1(9) . . ?
C2E C1E C6E 119.0(10) . . ?
O4B C18B O2B 124.6(10) . . ?
O4B C18B C8B 117.4(10) . . ?
O2B C18B C8B 118.0(9) . . ?
C5F C6F C1F 119.6(10) . . ?
C5F C6F C7F 120.8(11) . . ?
C1F C6F C7F 119.5(9) . . ?
C17A C10A C11A 105.3(13) . . ?
C17A C10A C9A 129.0(15) . . ?
C11A C10A C9A 125.6(12) . . ?
O1B C1B C6B 122.1(9) . . ?
O1B C1B C2B 120.6(10) . . ?
C6B C1B C2B 117.3(9) . . ?
C17E C10E C11E 105.9(11) . . ?
C17E C10E C9E 127.9(12) . . ?
C11E C10E C9E 126.2(12) . . ?
C19F O3F C2F 119.5(12) . . ?
C16B N2B C17B 108.8(12) . . ?
C16B N2B H2B 125.6 . . ?
C17B N2B H2B 125.6 . . ?
C12F C11F C10F 135.8(11) . . ?
C12F C11F C16F 117.4(12) . . ?
C10F C11F C16F 106.7(10) . . ?
O3E C2E C1E 114.9(9) . . ?
O3E C2E C3E 123.8(11) . . ?
C1E C2E C3E 121.4(11) . . ?
C5B C6B C1B 119.9(11) . . ?
C5B C6B C7B 122.7(11) . . ?
C1B C6B C7B 117.4(9) . . ?
C12B C11B C16B 116.9(13) . . ?
C12B C11B C10B 136.5(13) . . ?
C16B C11B C10B 106.6(11) . . ?
O1F C1F C2F 120.4(11) . . ?
O1F C1F C6F 120.8(10) . . ?
C2F C1F C6F 118.7(10) . . ?
C10E C9E C8E 116.0(9) . . ?
C10E C9E H9EA 108.3 . . ?
C8E C9E H9EA 108.3 . . ?
C10E C9E H9EB 108.3 . . ?
C8E C9E H9EB 108.3 . . ?
H9EA C9E H9EB 107.4 . . ?
C23X N4X C19X 112(2) . . ?
C23X N4X C21X 118(2) . . ?
C19X N4X C21X 110.8(17) . . ?
C23X N4X H4X 104.7 . . ?
C19X N4X H4X 104.7 . . ?
C21X N4X H4X 104.7 . . ?
N2A C17A C10A 110.4(14) . . ?
N2A C17A H17A 124.8 . . ?
C10A C17A H17A 124.8 . . ?
N2B C16B C11B 107.9(12) . . ?
N2B C16B C15B 130.1(15) . . ?
C11B C16B C15B 122.0(14) . . ?
N1X C3X C4X 111.2(11) . . ?
N1X C3X H3XA 109.4 . . ?
C4X C3X H3XA 109.4 . . ?
N1X C3X H3XB 109.4 . . ?
C4X C3X H3XB 109.4 . . ?
H3XA C3X H3XB 108.0 . . ?
C16E C11E C10E 108.5(14) . . ?
C16E C11E C12E 118.5(14) . . ?
C10E C11E C12E 133.0(13) . . ?
C5E C6E C1E 119.2(11) . . ?
C5E C6E C7E 122.3(11) . . ?
C1E C6E C7E 118.5(9) . . ?
C10B C9B C8B 115.8(9) . . ?
C10B C9B H9BA 108.3 . . ?
C8B C9B H9BA 108.3 . . ?
C10B C9B H9BB 108.3 . . ?
C8B C9B H9BB 108.3 . . ?
H9BA C9B H9BB 107.4 . . ?
C10F C9F C8F 114.0(9) . . ?
C10F C9F H9FA 108.8 . . ?
C8F C9F H9FA 108.8 . . ?
C10F C9F H9FB 108.8 . . ?
C8F C9F H9FB 108.8 . . ?
H9FA C9F H9FB 107.6 . . ?
N1B C8B C18B 107.8(8) . . ?
N1B C8B C9B 114.0(8) . . ?
C18B C8B C9B 113.7(9) . . ?
N1B C8B H8B 107.0 . . ?
C18B C8B H8B 107.0 . . ?
C9B C8B H8B 107.0 . . ?
C1A C6A C5A 121.8(11) . . ?
C1A C6A C7A 118.7(9) . . ?
C5A C6A C7A 119.5(11) . . ?
O1A C1A C6A 122.2(10) . . ?
O1A C1A C2A 120.3(11) . . ?
C6A C1A C2A 117.4(10) . . ?
N2F C16F C15F 130.8(13) . . ?
N2F C16F C11F 107.4(12) . . ?
C15F C16F C11F 121.7(12) . . ?
N1F C8F C18F 109.5(8) . . ?
N1F C8F C9F 113.7(8) . . ?
C18F C8F C9F 111.9(9) . . ?
N1F C8F H8F 107.1 . . ?
C18F C8F H8F 107.1 . . ?
C9F C8F H8F 107.1 . . ?
C6F C7F N1F 112.2(8) . . ?
C6F C7F H7FA 109.2 . . ?
N1F C7F H7FA 109.2 . . ?
C6F C7F H7FB 109.2 . . ?
N1F C7F H7FB 109.2 . . ?
H7FA C7F H7FB 107.9 . . ?
C3B C2B O3B 124.2(11) . . ?
C3B C2B C1B 120.9(11) . . ?
O3B C2B C1B 114.9(10) . . ?
C11F C12F C13F 119.5(11) . . ?
C11F C12F H12F 120.3 . . ?
C13F C12F H12F 120.3 . . ?
C12A C11A C10A 135.6(13) . . ?
C12A C11A C16A 116.6(16) . . ?
C10A C11A C16A 107.8(14) . . ?
C4B C3B C2B 120.8(12) . . ?
C4B C3B H3B 119.6 . . ?
C2B C3B H3B 119.6 . . ?
C17F N2F C16F 109.3(11) . . ?
C17F N2F H2F 125.3 . . ?
C16F N2F H2F 125.3 . . ?
O4F C18F O2F 124.7(10) . . ?
O4F C18F C8F 119.3(10) . . ?
O2F C18F C8F 116.0(10) . . ?
N1B C7B C6B 109.9(9) . . ?
N1B C7B H7BA 109.7 . . ?
C6B C7B H7BA 109.7 . . ?
N1B C7B H7BB 109.7 . . ?
C6B C7B H7BB 109.7 . . ?
H7BA C7B H7BB 108.2 . . ?
C11X N2X C9X 111(2) . . ?
C11X N2X C7X 109(2) . . ?
C9X N2X C7X 107(2) . . ?
C11X N2X H2X 109.8 . . ?
C9X N2X H2X 109.8 . . ?
C7X N2X H2X 109.8 . . ?
C16E N2E C17E 110.0(13) . . ?
C16E N2E H2E 125.0 . . ?
C17E N2E H2E 125.0 . . ?
C17X N3X C15X 108(2) . . ?
C17X N3X C13X 115(2) . . ?
C15X N3X C13X 105(2) . . ?
C17X N3X H3X 109.7 . . ?
C15X N3X H3X 109.7 . . ?
C13X N3X H3X 109.7 . . ?
N2A C16A C15A 133.4(17) . . ?
N2A C16A C11A 106.2(15) . . ?
C15A C16A C11A 120.4(17) . . ?
N1E C8E C9E 113.5(8) . . ?
N1E C8E C18E 105.7(9) . . ?
C9E C8E C18E 112.4(9) . . ?
N1E C8E H8E 108.3 . . ?
C9E C8E H8E 108.3 . . ?
C18E C8E H8E 108.3 . . ?
C6A C7A N1A 111.5(8) . . ?
C6A C7A H7AA 109.3 . . ?
N1A C7A H7AA 109.3 . . ?
C6A C7A H7AB 109.3 . . ?
N1A C7A H7AB 109.3 . . ?
H7AA C7A H7AB 108.0 . . ?
N2E C17E C10E 109.1(13) . . ?
N2E C17E H17E 125.4 . . ?
C10E C17E H17E 125.4 . . ?
O3A C2A C3A 126.1(13) . . ?
O3A C2A C1A 114.2(10) . . ?
C3A C2A C1A 119.7(13) . . ?
C14F C13F C12F 120.9(13) . . ?
C14F C13F H13F 119.5 . . ?
C12F C13F H13F 119.5 . . ?
C4E C5E C6E 121.3(12) . . ?
C4E C5E H5E 119.3 . . ?
C6E C5E H5E 119.3 . . ?
C4E C3E C2E 118.5(12) . . ?
C4E C3E H3E 120.8 . . ?
C2E C3E H3E 120.8 . . ?
C13B C12B C11B 121.6(14) . . ?
C13B C12B H12B 119.2 . . ?
C11B C12B H12B 119.2 . . ?
N2F C17F C10F 110.8(12) . . ?
N2F C17F H17F 124.6 . . ?
C10F C17F H17F 124.6 . . ?
C10A C9A C8A 115.4(9) . . ?
C10A C9A H9AA 108.4 . . ?
C8A C9A H9AA 108.4 . . ?
C10A C9A H9AB 108.4 . . ?
C8A C9A H9AB 108.4 . . ?
H9AA C9A H9AB 107.5 . . ?
C17F C10F C11F 105.6(11) . . ?
C17F C10F C9F 128.1(12) . . ?
C11F C10F C9F 126.2(10) . . ?
O4E C18E O2E 125.2(11) . . ?
O4E C18E C8E 117.0(11) . . ?
O2E C18E C8E 117.8(11) . . ?
C4A C5A C6A 118.5(13) . . ?
C4A C5A H5A 120.7 . . ?
C6A C5A H5A 120.7 . . ?
O3F C2F C1F 115.2(11) . . ?
O3F C2F C3F 123.9(12) . . ?
C1F C2F C3F 120.9(12) . . ?
C4B C5B C6B 120.7(12) . . ?
C4B C5B H5B 119.7 . . ?
C6B C5B H5B 119.7 . . ?
C14B C15B C16B 116.4(15) . . ?
C14B C15B H15B 121.8 . . ?
C16B C15B H15B 121.8 . . ?
C3X C4X H4XA 109.5 . . ?
C3X C4X H4XB 109.5 . . ?
H4XA C4X H4XB 109.5 . . ?
C3X C4X H4XC 109.5 . . ?
H4XA C4X H4XC 109.5 . . ?
H4XB C4X H4XC 109.5 . . ?
C17B C10B C11B 106.4(12) . . ?
C17B C10B C9B 125.0(12) . . ?
C11B C10B C9B 128.5(11) . . ?
C14F C15F C16F 119.9(13) . . ?
C14F C15F H15F 120.1 . . ?
C16F C15F H15F 120.1 . . ?
N1E C7E C6E 110.7(9) . . ?
N1E C7E H7EA 109.5 . . ?
C6E C7E H7EA 109.5 . . ?
N1E C7E H7EB 109.5 . . ?
C6E C7E H7EB 109.5 . . ?
H7EA C7E H7EB 108.1 . . ?
C5E C4E C3E 120.6(11) . . ?
C5E C4E H4E 119.7 . . ?
C3E C4E H4E 119.7 . . ?
C15E C14E C13E 124.4(17) . . ?
C15E C14E H14E 117.8 . . ?
C13E C14E H14E 117.8 . . ?
C15F C14F C13F 120.6(14) . . ?
C15F C14F H14F 119.7 . . ?
C13F C14F H14F 119.7 . . ?
C10B C17B N2B 110.2(12) . . ?
C10B C17B H17B 124.9 . . ?
N2B C17B H17B 124.9 . . ?
C4F C3F C2F 119.4(12) . . ?
C4F C3F H3F 120.3 . . ?
C2F C3F H3F 120.3 . . ?
C14B C13B C12B 119.2(15) . . ?
C14B C13B H13B 120.4 . . ?
C12B C13B H13B 120.4 . . ?
C5A C4A C3A 122.2(13) . . ?
C5A C4A H4A 118.9 . . ?
C3A C4A H4A 118.9 . . ?
N1X C1X C2X 114.6(12) . . ?
N1X C1X H1XA 108.6 . . ?
C2X C1X H1XA 108.6 . . ?
N1X C1X H1XB 108.6 . . ?
C2X C1X H1XB 108.6 . . ?
H1XA C1X H1XB 107.6 . . ?
O4A C18A O2A 123.6(11) . . ?
O4A C18A C8A 118.2(11) . . ?
O2A C18A C8A 118.2(11) . . ?
N1A C8A C18A 108.9(9) . . ?
N1A C8A C9A 114.3(9) . . ?
C18A C8A C9A 111.8(10) . . ?
N1A C8A H8A 107.1 . . ?
C18A C8A H8A 107.1 . . ?
C9A C8A H8A 107.1 . . ?
C4F C5F C6F 120.7(12) . . ?
C4F C5F H5F 119.6 . . ?
C6F C5F H5F 119.6 . . ?
C3B C4B C5B 120.4(11) . . ?
C3B C4B H4B 119.8 . . ?
C5B C4B H4B 119.8 . . ?
O3B C19B H19A 109.5 . . ?
O3B C19B H19B 109.5 . . ?
H19A C19B H19B 109.5 . . ?
O3B C19B H19C 109.5 . . ?
H19A C19B H19C 109.5 . . ?
H19B C19B H19C 109.5 . . ?
C4A C3A C2A 120.4(14) . . ?
C4A C3A H3A 119.8 . . ?
C2A C3A H3A 119.8 . . ?
N2E C16E C11E 106.4(14) . . ?
N2E C16E C15E 130.0(17) . . ?
C11E C16E C15E 123.5(17) . . ?
C5X C6X H6XA 109.5 . . ?
C5X C6X H6XB 109.5 . . ?
H6XA C6X H6XB 109.5 . . ?
C5X C6X H6XC 109.5 . . ?
H6XA C6X H6XC 109.5 . . ?
H6XB C6X H6XC 109.5 . . ?
C13E C12E C11E 118.0(15) . . ?
C13E C12E H12E 121.0 . . ?
C11E C12E H12E 121.0 . . ?
C13A C12A C11A 122.8(14) . . ?
C13A C12A H12A 118.6 . . ?
C11A C12A H12A 118.6 . . ?
C5F C4F C3F 120.6(13) . . ?
C5F C4F H4F 119.7 . . ?
C3F C4F H4F 119.7 . . ?
C12E C13E C14E 120.8(18) . . ?
C12E C13E H13E 119.6 . . ?
C14E C13E H13E 119.6 . . ?
C14E C15E C16E 114.7(17) . . ?
C14E C15E H15E 122.6 . . ?
C16E C15E H15E 122.6 . . ?
C22X C21X N4X 118(2) . . ?
C22X C21X H21A 107.8 . . ?
N4X C21X H21A 107.8 . . ?
C22X C21X H21B 107.8 . . ?
N4X C21X H21B 107.8 . . ?
H21A C21X H21B 107.1 . . ?
C14A C15A C16A 121.6(17) . . ?
C14A C15A H15A 119.2 . . ?
C16A C15A H15A 119.2 . . ?
C15X C16X H16A 109.5 . . ?
C15X C16X H16B 109.5 . . ?
H16A C16X H16B 109.5 . . ?
C15X C16X H16C 109.5 . . ?
H16A C16X H16C 109.5 . . ?
H16B C16X H16C 109.5 . . ?
C11X C12X H12C 109.5 . . ?
C11X C12X H12D 109.5 . . ?
H12C C12X H12D 109.5 . . ?
C11X C12X H12G 109.5 . . ?
H12C C12X H12G 109.5 . . ?
H12D C12X H12G 109.5 . . ?
C9X C10X H10A 109.5 . . ?
C9X C10X H10B 109.5 . . ?
H10A C10X H10B 109.5 . . ?
C9X C10X H10C 109.5 . . ?
H10A C10X H10C 109.5 . . ?
H10B C10X H10C 109.5 . . ?
O3A C19A H19D 109.5 . . ?
O3A C19A H19E 109.5 . . ?
H19D C19A H19E 109.5 . . ?
O3A C19A H19F 109.5 . . ?
H19D C19A H19F 109.5 . . ?
H19E C19A H19F 109.5 . . ?
C13X C14X H14C 109.5 . . ?
C13X C14X H14D 109.5 . . ?
H14C C14X H14D 109.5 . . ?
C13X C14X H14G 109.5 . . ?
H14C C14X H14G 109.5 . . ?
H14D C14X H14G 109.5 . . ?
C15B C14B C13B 123.9(16) . . ?
C15B C14B H14B 118.0 . . ?
C13B C14B H14B 118.0 . . ?
C15A C14A C13A 119.3(17) . . ?
C15A C14A H14A 120.4 . . ?
C13A C14A H14A 120.4 . . ?
N1X C5X C6X 112.1(12) . . ?
N1X C5X H5XA 109.2 . . ?
C6X C5X H5XA 109.2 . . ?
N1X C5X H5XB 109.2 . . ?
C6X C5X H5XB 109.2 . . ?
H5XA C5X H5XB 107.9 . . ?
O3E C19E H19G 109.5 . . ?
O3E C19E H19H 109.5 . . ?
H19G C19E H19H 109.5 . . ?
O3E C19E H19I 109.5 . . ?
H19G C19E H19I 109.5 . . ?
H19H C19E H19I 109.5 . . ?
C1X C2X H2XA 109.5 . . ?
C1X C2X H2XB 109.5 . . ?
H2XA C2X H2XB 109.5 . . ?
C1X C2X H2XC 109.5 . . ?
H2XA C2X H2XC 109.5 . . ?
H2XB C2X H2XC 109.5 . . ?
C10X C9X N2X 123.2(17) . . ?
C10X C9X H9XA 106.5 . . ?
N2X C9X H9XA 106.5 . . ?
C10X C9X H9XB 106.5 . . ?
N2X C9X H9XB 106.5 . . ?
H9XA C9X H9XB 106.5 . . ?
C21X C22X H22A 109.5 . . ?
C21X C22X H22B 109.5 . . ?
H22A C22X H22B 109.5 . . ?
C21X C22X H22C 109.5 . . ?
H22A C22X H22C 109.5 . . ?
H22B C22X H22C 109.5 . . ?
C17X C18X H18A 109.5 . . ?
C17X C18X H18B 109.5 . . ?
H18A C18X H18B 109.5 . . ?
C17X C18X H18C 109.5 . . ?
H18A C18X H18C 109.5 . . ?
H18B C18X H18C 109.5 . . ?
C16X C15X N3X 126.6(19) . . ?
C16X C15X H15C 105.7 . . ?
N3X C15X H15C 105.7 . . ?
C16X C15X H15D 105.7 . . ?
N3X C15X H15D 105.7 . . ?
H15C C15X H15D 106.1 . . ?
C12A C13A C14A 119.2(16) . . ?
C12A C13A H13A 120.4 . . ?
C14A C13A H13A 120.4 . . ?
O3F C19F H19J 109.5 . . ?
O3F C19F H19K 109.5 . . ?
H19J C19F H19K 109.5 . . ?
O3F C19F H19L 109.5 . . ?
H19J C19F H19L 109.5 . . ?
H19K C19F H19L 109.5 . . ?
C14X C13X N3X 124(2) . . ?
C14X C13X H13C 106.2 . . ?
N3X C13X H13C 106.2 . . ?
C14X C13X H13D 106.2 . . ?
N3X C13X H13D 106.2 . . ?
H13C C13X H13D 106.4 . . ?
C20X C19X N4X 122.4(16) . . ?
C20X C19X H19M 106.7 . . ?
N4X C19X H19M 106.7 . . ?
C20X C19X H19N 106.7 . . ?
N4X C19X H19N 106.7 . . ?
H19M C19X H19N 106.6 . . ?
C23X C24X H24A 109.5 . . ?
C23X C24X H24B 109.5 . . ?
H24A C24X H24B 109.5 . . ?
C23X C24X H24C 109.5 . . ?
H24A C24X H24C 109.5 . . ?
H24B C24X H24C 109.5 . . ?
N4X C23X C24X 129.6(19) . . ?
N4X C23X H23A 104.9 . . ?
C24X C23X H23A 104.9 . . ?
N4X C23X H23B 104.9 . . ?
C24X C23X H23B 104.9 . . ?
H23A C23X H23B 105.8 . . ?
C18X C17X N3X 132(2) . . ?
C18X C17X H17C 104.2 . . ?
N3X C17X H17C 104.2 . . ?
C18X C17X H17D 104.2 . . ?
N3X C17X H17D 104.2 . . ?
H17C C17X H17D 105.5 . . ?
C8X C7X N2X 127(3) . . ?
C8X C7X H7XA 105.7 . . ?
N2X C7X H7XA 105.7 . . ?
C8X C7X H7XB 105.7 . . ?
N2X C7X H7XB 105.7 . . ?
H7XA C7X H7XB 106.1 . . ?
C12X C11X N2X 131(2) . . ?
C12X C11X H11A 104.6 . . ?
N2X C11X H11A 104.6 . . ?
C12X C11X H11B 104.6 . . ?
N2X C11X H11B 104.6 . . ?
H11A C11X H11B 105.7 . . ?

loop_
_geom_bond_atom_site_label_1
_geom_bond_atom_site_label_2
_geom_bond_distance
_geom_bond_site_symmetry_2
_geom_bond_publ_flag
Fe1 O1A 1.902(6) . ?
Fe1 O1B 1.937(6) . ?
Fe1 O2A 2.047(7) . ?
Fe1 O2B 2.053(7) . ?
Fe1 N1B 2.157(8) . ?
Fe1 N1A 2.170(8) . ?
Fe2 O1F 1.890(7) . ?
Fe2 O1E 1.936(7) . ?
Fe2 O2F 2.037(7) . ?
Fe2 O2E 2.066(7) . ?
Fe2 N1E 2.154(8) . ?
Fe2 N1F 2.170(8) . ?
Cl2 O7X 1.345(11) . ?
Cl2 O5X 1.357(12) . ?
Cl2 O8X 1.375(11) . ?
Cl2 O6X 1.444(9) . ?
Cl1 O3X 1.345(12) . ?
Cl1 O4X 1.350(12) . ?
Cl1 O2X 1.371(14) . ?
Cl1 O1X 1.432(12) . ?
O1B C1B 1.329(11) . ?
O1A C1A 1.313(11) . ?
O1F C1F 1.330(11) . ?
O2F C18F 1.273(12) . ?
O2B C18B 1.279(12) . ?
O1E C1E 1.342(11) . ?
O4B C18B 1.240(11) . ?
O3E C2E 1.381(13) . ?
O3E C19E 1.420(15) . ?
O2A C18A 1.268(13) . ?
N1F C8F 1.479(12) . ?
N1F C7F 1.480(11) . ?
N1F H1F 0.9800 . ?
O3B C2B 1.384(13) . ?
O3B C19B 1.388(15) . ?
N1B C7B 1.491(11) . ?
N1B C8B 1.497(12) . ?
N1B H1B 0.9800 . ?
N1A C8A 1.465(12) . ?
N1A C7A 1.481(11) . ?
N1A H1A 0.9800 . ?
O4A C18A 1.233(13) . ?
N1E C7E 1.485(12) . ?
N1E C8E 1.489(12) . ?
N1E H1E 0.9800 . ?
O3A C2A 1.363(14) . ?
O3A C19A 1.406(16) . ?
O2E C18E 1.268(13) . ?
N2A C16A 1.334(18) . ?
N2A C17A 1.360(18) . ?
N2A H2A 0.8600 . ?
N1X C1X 1.479(14) . ?
N1X C5X 1.495(15) . ?
N1X C3X 1.498(14) . ?
N1X H1X 0.9800 . ?
C1E C2E 1.389(14) . ?
C1E C6E 1.398(14) . ?
C18B C8B 1.509(14) . ?
C6F C5F 1.394(14) . ?
C6F C1F 1.414(15) . ?
C6F C7F 1.479(13) . ?
O4E C18E 1.252(13) . ?
C10A C17A 1.367(17) . ?
C10A C11A 1.410(18) . ?
C10A C9A 1.472(16) . ?
C1B C6B 1.393(13) . ?
C1B C2B 1.403(14) . ?
O4F C18F 1.229(12) . ?
C10E C17E 1.375(16) . ?
C10E C11E 1.424(16) . ?
C10E C9E 1.490(15) . ?
O3F C19F 1.315(17) . ?
O3F C2F 1.367(14) . ?
N2B C16B 1.353(16) . ?
N2B C17B 1.364(16) . ?
N2B H2B 0.8600 . ?
C11F C12F 1.382(14) . ?
C11F C10F 1.415(15) . ?
C11F C16F 1.418(15) . ?
C2E C3E 1.398(14) . ?
C6B C5B 1.387(14) . ?
C6B C7B 1.504(14) . ?
C11B C12B 1.385(16) . ?
C11B C16B 1.413(17) . ?
C11B C10B 1.420(15) . ?
C1F C2F 1.380(15) . ?
C9E C8E 1.545(14) . ?
C9E H9EA 0.9700 . ?
C9E H9EB 0.9700 . ?
N4X C23X 1.35(2) . ?
N4X C19X 1.53(2) . ?
N4X C21X 1.54(2) . ?
N4X H4X 0.9800 . ?
C17A H17A 0.9300 . ?
C16B C15B 1.423(18) . ?
C3X C4X 1.516(18) . ?
C3X H3XA 0.9700 . ?
C3X H3XB 0.9700 . ?
C11E C16E 1.398(18) . ?
C11E C12E 1.424(18) . ?
C6E C5E 1.387(15) . ?
C6E C7E 1.486(15) . ?
C9B C10B 1.483(15) . ?
C9B C8B 1.528(14) . ?
C9B H9BA 0.9700 . ?
C9B H9BB 0.9700 . ?
C9F C10F 1.495(15) . ?
C9F C8F 1.539(14) . ?
C9F H9FA 0.9700 . ?
C9F H9FB 0.9700 . ?
C8B H8B 0.9800 . ?
C6A C1A 1.388(14) . ?
C6A C5A 1.407(14) . ?
C6A C7A 1.479(14) . ?
C1A C2A 1.436(16) . ?
C16F N2F 1.345(15) . ?
C16F C15F 1.392(18) . ?
C8F C18F 1.531(14) . ?
C8F H8F 0.9800 . ?
C7F H7FA 0.9700 . ?
C7F H7FB 0.9700 . ?
C2B C3B 1.376(15) . ?
C12F C13F 1.402(16) . ?
C12F H12F 0.9300 . ?
C11A C12A 1.405(18) . ?
C11A C16A 1.434(18) . ?
C3B C4B 1.331(17) . ?
C3B H3B 0.9300 . ?
N2F C17F 1.342(16) . ?
N2F H2F 0.8600 . ?
C7B H7BA 0.9700 . ?
C7B H7BB 0.9700 . ?
N2X C11X 1.40(2) . ?
N2X C9X 1.43(2) . ?
N2X C7X 1.48(3) . ?
N2X H2X 0.9800 . ?
N2E C16E 1.369(17) . ?
N2E C17E 1.370(15) . ?
N2E H2E 0.8600 . ?
N3X C17X 1.39(2) . ?
N3X C15X 1.40(2) . ?
N3X C13X 1.46(2) . ?
N3X H3X 0.9800 . ?
C16A C15A 1.37(2) . ?
C8E C18E 1.546(15) . ?
C8E H8E 0.9800 . ?
C7A H7AA 0.9700 . ?
C7A H7AB 0.9700 . ?
C17E H17E 0.9300 . ?
C2A C3A 1.380(16) . ?
C13F C14F 1.391(18) . ?
C13F H13F 0.9300 . ?
C5E C4E 1.368(18) . ?
C5E H5E 0.9300 . ?
C3E C4E 1.385(18) . ?
C3E H3E 0.9300 . ?
C12B C13B 1.379(18) . ?
C12B H12B 0.9300 . ?
C17F C10F 1.366(15) . ?
C17F H17F 0.9300 . ?
C9A C8A 1.529(15) . ?
C9A H9AA 0.9700 . ?
C9A H9AB 0.9700 . ?
C5A C4A 1.356(19) . ?
C5A H5A 0.9300 . ?
C2F C3F 1.398(16) . ?
C5B C4B 1.366(17) . ?
C5B H5B 0.9300 . ?
C15B C14B 1.349(19) . ?
C15B H15B 0.9300 . ?
C4X H4XA 0.9600 . ?
C4X H4XB 0.9600 . ?
C4X H4XC 0.9600 . ?
C10B C17B 1.361(15) . ?
C15F C14F 1.325(18) . ?
C15F H15F 0.9300 . ?
C7E H7EA 0.9700 . ?
C7E H7EB 0.9700 . ?
C4E H4E 0.9300 . ?
C14E C15E 1.36(2) . ?
C14E C13E 1.38(2) . ?
C14E H14E 0.9300 . ?
C14F H14F 0.9300 . ?
C17B H17B 0.9300 . ?
C3F C4F 1.389(19) . ?
C3F H3F 0.9300 . ?
C13B C14B 1.37(2) . ?
C13B H13B 0.9300 . ?
C4A C3A 1.37(2) . ?
C4A H4A 0.9300 . ?
C1X C2X 1.482(18) . ?
C1X H1XA 0.9700 . ?
C1X H1XB 0.9700 . ?
C18A C8A 1.511(15) . ?
C8A H8A 0.9800 . ?
C5F C4F 1.358(17) . ?
C5F H5F 0.9300 . ?
C4B H4B 0.9300 . ?
C19B H19A 0.9600 . ?
C19B H19B 0.9600 . ?
C19B H19C 0.9600 . ?
C3A H3A 0.9300 . ?
C16E C15E 1.40(2) . ?
C6X C5X 1.540(19) . ?
C6X H6XA 0.9600 . ?
C6X H6XB 0.9600 . ?
C6X H6XC 0.9600 . ?
C12E C13E 1.368(18) . ?
C12E H12E 0.9300 . ?
C12A C13A 1.355(19) . ?
C12A H12A 0.9300 . ?
C4F H4F 0.9300 . ?
C13E H13E 0.9300 . ?
C15E H15E 0.9300 . ?
C21X C22X 1.33(2) . ?
C21X H21A 0.9700 . ?
C21X H21B 0.9700 . ?
C15A C14A 1.37(2) . ?
C15A H15A 0.9300 . ?
C16X C15X 1.33(2) . ?
C16X H16A 0.9600 . ?
C16X H16B 0.9600 . ?
C16X H16C 0.9600 . ?
C12X C11X 1.30(2) . ?
C12X H12C 0.9600 . ?
C12X H12D 0.9600 . ?
C12X H12G 0.9600 . ?
C10X C9X 1.40(2) . ?
C10X H10A 0.9600 . ?
C10X H10B 0.9600 . ?
C10X H10C 0.9600 . ?
C19A H19D 0.9600 . ?
C19A H19E 0.9600 . ?
C19A H19F 0.9600 . ?
C14X C13X 1.35(2) . ?
C14X H14C 0.9600 . ?
C14X H14D 0.9600 . ?
C14X H14G 0.9600 . ?
C14B H14B 0.9300 . ?
C14A C13A 1.43(2) . ?
C14A H14A 0.9300 . ?
C5X H5XA 0.9700 . ?
C5X H5XB 0.9700 . ?
C19E H19G 0.9600 . ?
C19E H19H 0.9600 . ?
C19E H19I 0.9600 . ?
C2X H2XA 0.9600 . ?
C2X H2XB 0.9600 . ?
C2X H2XC 0.9600 . ?
C9X H9XA 0.9700 . ?
C9X H9XB 0.9700 . ?
C22X H22A 0.9600 . ?
C22X H22B 0.9600 . ?
C22X H22C 0.9600 . ?
C20X C19X 1.40(2) . ?
C18X C17X 1.28(2) . ?
C18X H18A 0.9600 . ?
C18X H18B 0.9600 . ?
C18X H18C 0.9600 . ?
C15X H15C 0.9700 . ?
C15X H15D 0.9700 . ?
C13A H13A 0.9300 . ?
C19F H19J 0.9600 . ?
C19F H19K 0.9600 . ?
C19F H19L 0.9600 . ?
C13X H13C 0.9700 . ?
C13X H13D 0.9700 . ?
C19X H19M 0.9700 . ?
C19X H19N 0.9700 . ?
C24X C23X 1.36(3) . ?
C24X H24A 0.9600 . ?
C24X H24B 0.9600 . ?
C24X H24C 0.9600 . ?
C23X H23A 0.9700 . ?
C23X H23B 0.9700 . ?
C17X H17C 0.9700 . ?
C17X H17D 0.9700 . ?
C7X C8X 1.20(3) . ?
C7X H7XA 0.9700 . ?
C7X H7XB 0.9700 . ?
C11X H11A 0.9700 . ?
C11X H11B 0.9700 . ?

loop_
_geom_hbond_atom_site_label_D
_geom_hbond_atom_site_label_H
_geom_hbond_atom_site_label_A
_geom_hbond_distance_DH
_geom_hbond_distance_HA
_geom_hbond_distance_DA
_geom_hbond_angle_DHA
_geom_hbond_site_symmetry_A
_geom_hbond_publ_flag
C24X H24A O4A 0.96 2.40 3.148(18) 134.0 1_655 yes
C18X H18C O4B 0.96 2.66 3.361(18) 130.7 1_655 yes
C2X H2XB O2X 0.96 2.47 3.35(2) 152.2 2_556 yes
C14X H14G O2B 0.96 2.62 3.439(16) 144.1 1_655 yes
C19A H19D O3X 0.96 2.63 3.50(2) 151.2 . yes
C10X H10A O2E 0.96 2.50 3.441(17) 167.1 . yes
C15F H15F O1F 0.93 2.45 3.363(16) 167.6 1_455 yes
C4X H4XB O3X 0.96 2.47 3.276(19) 141.5 2_656 yes
N3X H3X O4B 0.98 1.75 2.724(13) 170.6 1_655 yes
N2E H2E O1X 0.86 2.19 2.988(19) 155.0 . yes
N2X H2X O4E 0.98 1.69 2.672(14) 175.2 . yes
N2F H2F O3E 0.86 2.59 3.235(14) 132.9 1_455 yes
N2F H2F O1E 0.86 2.25 3.078(13) 161.1 1_455 yes
N4X H4X O4A 0.98 1.63 2.603(14) 169.1 1_655 yes
C9E H9EB O2X 0.97 2.54 3.42(2) 151.2 1_655 yes
N2B H2B O6X 0.86 2.21 3.057(15) 166.7 1_455 yes
N2B H2B Cl2 0.86 2.98 3.686(13) 140.6 1_455 yes
N1X H1X O4F 0.98 1.71 2.686(12) 172.1 . yes
N1X H1X O2F 0.98 2.64 3.304(11) 125.1 . yes
N2A H2A O1B 0.86 2.26 3.113(14) 173.5 1_455 yes
C15A H15A O1A 0.93 2.65 3.501(18) 152.9 1_455 yes
N2A H2A O1B 0.86 2.26 3.113(14) 173.5 1_455 yes
N1X H1X O2F 0.98 2.64 3.304(11) 125.1 . yes
N1X H1X O4F 0.98 1.71 2.686(12) 172.1 . yes
N2B H2B Cl2 0.86 2.98 3.686(13) 140.6 1_455 yes
N2B H2B O6X 0.86 2.21 3.057(15) 166.7 1_455 yes
C9E H9EB O2X 0.97 2.54 3.42(2) 151.2 1_655 yes
N4X H4X O4A 0.98 1.63 2.603(14) 169.1 1_655 yes
N2F H2F O1E 0.86 2.25 3.078(13) 161.1 1_455 yes
N2F H2F O3E 0.86 2.59 3.235(14) 132.9 1_455 yes
N2X H2X O4E 0.98 1.69 2.672(14) 175.2 . yes
N2E H2E O1X 0.86 2.19 2.988(19) 155.0 . yes
N3X H3X O4B 0.98 1.75 2.724(13) 170.6 1_655 yes
C4X H4XB O3X 0.96 2.47 3.276(19) 141.5 2_656 yes
C15F H15F O1F 0.93 2.45 3.363(16) 167.6 1_455 yes
C15A H15A O1A 0.93 2.65 3.501(18) 152.9 1_455 yes
C10X H10A O2E 0.96 2.50 3.441(17) 167.1 . yes
C19A H19D O3X 0.96 2.63 3.50(2) 151.2 . yes
C14X H14G O2B 0.96 2.62 3.439(16) 144.1 1_655 yes
C2X H2XB O2X 0.96 2.47 3.35(2) 152.2 2_556 yes
C18X H18C O4B 0.96 2.66 3.361(18) 130.7 1_655 yes
C24X H24A O4A 0.96 2.40 3.148(18) 134.0 1_655 yes

loop_
_geom_torsion_atom_site_label_1
_geom_torsion_atom_site_label_2
_geom_torsion_atom_site_label_3
_geom_torsion_atom_site_label_4
_geom_torsion
_geom_torsion_site_symmetry_1
_geom_torsion_site_symmetry_2
_geom_torsion_site_symmetry_3
_geom_torsion_site_symmetry_4
_geom_torsion_publ_flag
O1E Fe2 O1F C1F -127.3(8) . . . . ?
O2F Fe2 O1F C1F -21.7(17) . . . . ?
O2E Fe2 O1F C1F 66.9(8) . . . . ?
N1E Fe2 O1F C1F 141.9(8) . . . . ?
N1F Fe2 O1F C1F -25.3(8) . . . . ?
Fe2 O1E C1E C2E -128.2(8) . . . . ?
Fe2 O1E C1E C6E 51.7(12) . . . . ?
Fe1 O2B C18B O4B -163.5(8) . . . . ?
Fe1 O2B C18B C8B 16.9(12) . . . . ?
Fe1 O1B C1B C6B 52.4(12) . . . . ?
Fe1 O1B C1B C2B -127.5(9) . . . . ?
C19E O3E C2E C1E 178.7(11) . . . . ?
C19E O3E C2E C3E -2.6(17) . . . . ?
O1E C1E C2E O3E -1.4(14) . . . . ?
C6E C1E C2E O3E 178.7(9) . . . . ?
O1E C1E C2E C3E 179.8(9) . . . . ?
C6E C1E C2E C3E 0.0(16) . . . . ?
O1B C1B C6B C5B 179.1(10) . . . . ?
C2B C1B C6B C5B -0.9(15) . . . . ?
O1B C1B C6B C7B -0.4(14) . . . . ?
C2B C1B C6B C7B 179.5(9) . . . . ?
Fe2 O1F C1F C2F -140.6(9) . . . . ?
Fe2 O1F C1F C6F 43.9(12) . . . . ?
C5F C6F C1F O1F 177.4(9) . . . . ?
C7F C6F C1F O1F -2.0(14) . . . . ?
C5F C6F C1F C2F 1.9(15) . . . . ?
C7F C6F C1F C2F -177.6(10) . . . . ?
C17E C10E C9E C8E 82.6(15) . . . . ?
C11E C10E C9E C8E -99.3(13) . . . . ?
C16A N2A C17A C10A -1.7(16) . . . . ?
C11A C10A C17A N2A 2.1(14) . . . . ?
C9A C10A C17A N2A 177.7(11) . . . . ?
C17B N2B C16B C11B -1.3(14) . . . . ?
C17B N2B C16B C15B -178.2(13) . . . . ?
C12B C11B C16B N2B -178.1(11) . . . . ?
C10B C11B C16B N2B 1.5(13) . . . . ?
C12B C11B C16B C15B -0.9(18) . . . . ?
C10B C11B C16B C15B 178.6(11) . . . . ?
C1X N1X C3X C4X -55.1(15) . . . . ?
C5X N1X C3X C4X 175.3(11) . . . . ?
C17E C10E C11E C16E -0.8(14) . . . . ?
C9E C10E C11E C16E -179.3(11) . . . . ?
C17E C10E C11E C12E 176.0(14) . . . . ?
C9E C10E C11E C12E -2(2) . . . . ?
O1E C1E C6E C5E -179.6(10) . . . . ?
C2E C1E C6E C5E 0.2(16) . . . . ?
O1E C1E C6E C7E 1.3(15) . . . . ?
C2E C1E C6E C7E -178.9(10) . . . . ?
C7B N1B C8B C18B -158.3(8) . . . . ?
Fe1 N1B C8B C18B -32.3(9) . . . . ?
C7B N1B C8B C9B 74.5(11) . . . . ?
Fe1 N1B C8B C9B -159.6(7) . . . . ?
O4B C18B C8B N1B -167.6(9) . . . . ?
O2B C18B C8B N1B 12.0(13) . . . . ?
O4B C18B C8B C9B -40.2(14) . . . . ?
O2B C18B C8B C9B 139.4(10) . . . . ?
C10B C9B C8B N1B 67.9(12) . . . . ?
C10B C9B C8B C18B -56.3(13) . . . . ?
Fe1 O1A C1A C6A 50.0(13) . . . . ?
Fe1 O1A C1A C2A -134.2(8) . . . . ?
C5A C6A C1A O1A 175.0(10) . . . . ?
C7A C6A C1A O1A -4.1(15) . . . . ?
C5A C6A C1A C2A -1.0(16) . . . . ?
C7A C6A C1A C2A 179.9(9) . . . . ?
C12F C11F C16F N2F -176.3(10) . . . . ?
C10F C11F C16F N2F 1.2(12) . . . . ?
C12F C11F C16F C15F 0.3(16) . . . . ?
C10F C11F C16F C15F 177.8(10) . . . . ?
C7F N1F C8F C18F -155.1(8) . . . . ?
Fe2 N1F C8F C18F -29.0(10) . . . . ?
C7F N1F C8F C9F 78.9(11) . . . . ?
Fe2 N1F C8F C9F -155.0(7) . . . . ?
C10F C9F C8F N1F 63.6(12) . . . . ?
C10F C9F C8F C18F -61.1(12) . . . . ?
C5F C6F C7F N1F 126.7(10) . . . . ?
C1F C6F C7F N1F -53.9(12) . . . . ?
C8F N1F C7F C6F -172.3(9) . . . . ?
Fe2 N1F C7F C6F 63.1(9) . . . . ?
C19B O3B C2B C3B -14.0(18) . . . . ?
C19B O3B C2B C1B 165.1(12) . . . . ?
O1B C1B C2B C3B 179.3(10) . . . . ?
C6B C1B C2B C3B -0.6(16) . . . . ?
O1B C1B C2B O3B 0.1(15) . . . . ?
C6B C1B C2B O3B -179.8(9) . . . . ?
C10F C11F C12F C13F -177.6(12) . . . . ?
C16F C11F C12F C13F -1.0(16) . . . . ?
C17A C10A C11A C12A 176.8(14) . . . . ?
C9A C10A C11A C12A 1(2) . . . . ?
C17A C10A C11A C16A -1.8(13) . . . . ?
C9A C10A C11A C16A -177.6(11) . . . . ?
O3B C2B C3B C4B -179.7(12) . . . . ?
C1B C2B C3B C4B 1.2(19) . . . . ?
C15F C16F N2F C17F -177.7(12) . . . . ?
C11F C16F N2F C17F -1.5(13) . . . . ?
Fe2 O2F C18F O4F -170.7(9) . . . . ?
Fe2 O2F C18F C8F 10.8(12) . . . . ?
N1F C8F C18F O4F -164.7(10) . . . . ?
C9F C8F C18F O4F -37.7(14) . . . . ?
N1F C8F C18F O2F 13.9(13) . . . . ?
C9F C8F C18F O2F 140.9(10) . . . . ?
C8B N1B C7B C6B -173.5(8) . . . . ?
Fe1 N1B C7B C6B 62.7(9) . . . . ?
C5B C6B C7B N1B 120.0(11) . . . . ?
C1B C6B C7B N1B -60.5(12) . . . . ?
C17A N2A C16A C15A -179.7(15) . . . . ?
C17A N2A C16A C11A 0.5(15) . . . . ?
C12A C11A C16A N2A -178.1(12) . . . . ?
C10A C11A C16A N2A 0.8(14) . . . . ?
C12A C11A C16A C15A 2.2(19) . . . . ?
C10A C11A C16A C15A -179.0(12) . . . . ?
C7E N1E C8E C9E 73.5(11) . . . . ?
Fe2 N1E C8E C9E -162.1(7) . . . . ?
C7E N1E C8E C18E -162.8(8) . . . . ?
Fe2 N1E C8E C18E -38.4(8) . . . . ?
C10E C9E C8E N1E 57.2(13) . . . . ?
C10E C9E C8E C18E -62.8(13) . . . . ?
C1A C6A C7A N1A -55.5(13) . . . . ?
C5A C6A C7A N1A 125.4(10) . . . . ?
C8A N1A C7A C6A -173.5(9) . . . . ?
Fe1 N1A C7A C6A 62.6(9) . . . . ?
C16E N2E C17E C10E -1.9(15) . . . . ?
C11E C10E C17E N2E 1.7(14) . . . . ?
C9E C10E C17E N2E -179.9(11) . . . . ?
C19A O3A C2A C3A -10(2) . . . . ?
C19A O3A C2A C1A 172.7(12) . . . . ?
O1A C1A C2A O3A 3.6(15) . . . . ?
C6A C1A C2A O3A 179.6(9) . . . . ?
O1A C1A C2A C3A -174.4(10) . . . . ?
C6A C1A C2A C3A 1.7(16) . . . . ?
C11F C12F C13F C14F 1.2(19) . . . . ?
C1E C6E C5E C4E 0.2(18) . . . . ?
C7E C6E C5E C4E 179.2(11) . . . . ?
O3E C2E C3E C4E -179.2(11) . . . . ?
C1E C2E C3E C4E -0.5(17) . . . . ?
C16B C11B C12B C13B 1.1(19) . . . . ?
C10B C11B C12B C13B -178.3(14) . . . . ?
C16F N2F C17F C10F 1.3(14) . . . . ?
C17A C10A C9A C8A 85.0(15) . . . . ?
C11A C10A C9A C8A -100.2(13) . . . . ?
N2F C17F C10F C11F -0.5(13) . . . . ?
N2F C17F C10F C9F -177.8(10) . . . . ?
C12F C11F C10F C17F 176.4(12) . . . . ?
C16F C11F C10F C17F -0.4(11) . . . . ?
C12F C11F C10F C9F -6.3(19) . . . . ?
C16F C11F C10F C9F 176.9(10) . . . . ?
C8F C9F C10F C17F 88.2(13) . . . . ?
C8F C9F C10F C11F -88.6(12) . . . . ?
Fe2 O2E C18E O4E -164.0(8) . . . . ?
Fe2 O2E C18E C8E 15.0(12) . . . . ?
N1E C8E C18E O4E -163.7(9) . . . . ?
C9E C8E C18E O4E -39.3(13) . . . . ?
N1E C8E C18E O2E 17.2(12) . . . . ?
C9E C8E C18E O2E 141.6(10) . . . . ?
C1A C6A C5A C4A 0.2(18) . . . . ?
C7A C6A C5A C4A 179.3(12) . . . . ?
C19F O3F C2F C1F 158.4(15) . . . . ?
C19F O3F C2F C3F -23(2) . . . . ?
O1F C1F C2F O3F 2.9(16) . . . . ?
C6F C1F C2F O3F 178.4(10) . . . . ?
O1F C1F C2F C3F -176.2(11) . . . . ?
C6F C1F C2F C3F -0.6(17) . . . . ?
C1B C6B C5B C4B 2.0(18) . . . . ?
C7B C6B C5B C4B -178.5(11) . . . . ?
N2B C16B C15B C14B 176.3(14) . . . . ?
C11B C16B C15B C14B -0.2(19) . . . . ?
C12B C11B C10B C17B 178.4(13) . . . . ?
C16B C11B C10B C17B -1.0(13) . . . . ?
C12B C11B C10B C9B 2(2) . . . . ?
C16B C11B C10B C9B -177.2(11) . . . . ?
C8B C9B C10B C17B 94.3(14) . . . . ?
C8B C9B C10B C11B -90.2(14) . . . . ?
N2F C16F C15F C14F 176.0(13) . . . . ?
C11F C16F C15F C14F 0.3(18) . . . . ?
C8E N1E C7E C6E -177.2(8) . . . . ?
Fe2 N1E C7E C6E 60.8(10) . . . . ?
C5E C6E C7E N1E 119.3(11) . . . . ?
C1E C6E C7E N1E -61.6(13) . . . . ?
C6E C5E C4E C3E -0.7(19) . . . . ?
C2E C3E C4E C5E 0.9(18) . . . . ?
C16F C15F C14F C13F 0(2) . . . . ?
C12F C13F C14F C15F -1(2) . . . . ?
C11B C10B C17B N2B 0.2(14) . . . . ?
C9B C10B C17B N2B 176.5(10) . . . . ?
C16B N2B C17B C10B 0.7(15) . . . . ?
O3F C2F C3F C4F -179.0(13) . . . . ?
C1F C2F C3F C4F 0(2) . . . . ?
C11B C12B C13B C14B 0(2) . . . . ?
C6A C5A C4A C3A 0(2) . . . . ?
C5X N1X C1X C2X 68.7(16) . . . . ?
C3X N1X C1X C2X -58.8(17) . . . . ?
Fe1 O2A C18A O4A -168.0(10) . . . . ?
Fe1 O2A C18A C8A 10.8(13) . . . . ?
C7A N1A C8A C18A -155.2(9) . . . . ?
Fe1 N1A C8A C18A -29.9(10) . . . . ?
C7A N1A C8A C9A 78.9(11) . . . . ?
Fe1 N1A C8A C9A -155.7(7) . . . . ?
O4A C18A C8A N1A -166.7(10) . . . . ?
O2A C18A C8A N1A 14.4(14) . . . . ?
O4A C18A C8A C9A -39.4(15) . . . . ?
O2A C18A C8A C9A 141.7(10) . . . . ?
C10A C9A C8A N1A 58.9(14) . . . . ?
C10A C9A C8A C18A -65.5(13) . . . . ?
C1F C6F C5F C4F -2.6(17) . . . . ?
C7F C6F C5F C4F 176.9(11) . . . . ?
C2B C3B C4B C5B 0(2) . . . . ?
C6B C5B C4B C3B -2(2) . . . . ?
C5A C4A C3A C2A 1(2) . . . . ?
O3A C2A C3A C4A -179.3(13) . . . . ?
C1A C2A C3A C4A -2(2) . . . . ?
C17E N2E C16E C11E 1.4(16) . . . . ?
C17E N2E C16E C15E -177.9(14) . . . . ?
C10E C11E C16E N2E -0.3(15) . . . . ?
C12E C11E C16E N2E -177.7(12) . . . . ?
C10E C11E C16E C15E 179.0(13) . . . . ?
C12E C11E C16E C15E 2(2) . . . . ?
C16E C11E C12E C13E -3(2) . . . . ?
C10E C11E C12E C13E -179.2(13) . . . . ?
C10A C11A C12A C13A 179.8(14) . . . . ?
C16A C11A C12A C13A -2(2) . . . . ?
C6F C5F C4F C3F 2(2) . . . . ?
C2F C3F C4F C5F -1(2) . . . . ?
C11E C12E C13E C14E 2(2) . . . . ?
C15E C14E C13E C12E 0(3) . . . . ?
C13E C14E C15E C16E -1(3) . . . . ?
N2E C16E C15E C14E 179.3(16) . . . . ?
C11E C16E C15E C14E 0(2) . . . . ?
C23X N4X C21X C22X 55(3) . . . . ?
C19X N4X C21X C22X -77(3) . . . . ?
N2A C16A C15A C14A 179.7(16) . . . . ?
C11A C16A C15A C14A -1(2) . . . . ?
C16B C15B C14B C13B 1(2) . . . . ?
C12B C13B C14B C15B -1(2) . . . . ?
C16A C15A C14A C13A -2(2) . . . . ?
C1X N1X C5X C6X 63.2(14) . . . . ?
C3X N1X C5X C6X -166.3(11) . . . . ?
C11X N2X C9X C10X -115(3) . . . . ?
C7X N2X C9X C10X 126(3) . . . . ?
C17X N3X C15X C16X -117(4) . . . . ?
C13X N3X C15X C16X 120(4) . . . . ?
C11A C12A C13A C14A 0(2) . . . . ?
C15A C14A C13A C12A 2(2) . . . . ?
C17X N3X C13X C14X 110(3) . . . . ?
C15X N3X C13X C14X -132(3) . . . . ?
C23X N4X C19X C20X 96(3) . . . . ?
C21X N4X C19X C20X -129(3) . . . . ?
C19X N4X C23X C24X -123(4) . . . . ?
C21X N4X C23X C24X 106(4) . . . . ?
C15X N3X C17X C18X 123(4) . . . . ?
C13X N3X C17X C18X -120(4) . . . . ?
C11X N2X C7X C8X 128(5) . . . . ?
C9X N2X C7X C8X -112(5) . . . . ?
C9X N2X C11X C12X 127(4) . . . . ?
C7X N2X C11X C12X -115(5) . . . . ?
